data_7217338
loop_
_publ_author_name
'Martins, Felipe Terra'
'Corr\^ea, Rodrigo S.'
'Batista, Alzir Azevedo'
'Ellena, Javier'

_publ_section_title
;
 Quasi-enantiomeric single-nucleoside and quasi-racemic two-nucleoside
 hydrochloride salts and ruthenium complexes of cytidine and
 2&#x2032;,3&#x2032;-dideoxycytidine analogs unveiling the negligible
 structure-driving role of the 2&#x2032;,3&#x2032;-moieties
;
_journal_issue 30
_journal_name_full CrystEngComm
_journal_page_first 7013
_journal_paper_doi 10.1039/C4CE00678J
_journal_volume 16
_journal_year 2014
_chemical_absolute_configuration rm
_chemical_compound_source 'synthesis as described'
_chemical_formula_moiety 'C55 H56 Cl1 N5 O9 P2 Ru1'
_chemical_formula_sum 'C114.5 H115 Cl2 N10 O21 P4 Ru2'
_chemical_formula_weight 2364.08
_chemical_name_common ctd_cwbpy
_chemical_name_systematic
;
 ?
;
_space_group_IT_number 4
_symmetry_cell_setting monoclinic
_symmetry_Int_Tables_number 4
_symmetry_space_group_name_Hall 'P 2yb'
_symmetry_space_group_name_H-M 'P 1 21 1'
_atom_sites_solution_hydrogens geom
_atom_sites_solution_primary direct
_atom_sites_solution_secondary difmap
_audit_creation_date 2013-11-26T03:23:48-00:00
_audit_creation_method 'WinGX routine CIF_UPDATE'
_cell_angle_alpha 90
_cell_angle_beta 98.20(5)
_cell_angle_gamma 90
_cell_formula_units_Z 2
_cell_length_a 10.432(1)
_cell_length_b 20.600(3)
_cell_length_c 27.012(5)
_cell_measurement_reflns_used 23923
_cell_measurement_temperature 293(2)
_cell_measurement_wavelength 0.71073
_cell_volume 5745.5(16)
_computing_cell_refinement 'HKL Scalepack (Otwinowski & Minor 1997)'
_computing_data_collection 'Collect (Bruker AXS BV, 1997-2004)'
_computing_data_reduction 'HKL Denzo and Scalepack (Otwinowski & Minor 1997)'
_computing_molecular_graphics 'Ortep-3 for Windows (Farrugia, 1997)'
_computing_publication_material 'WinGX publication routines (Farrugia, 1999)'
_computing_structure_refinement 'SHELXL-97 (Sheldrick, 2008)'
_computing_structure_solution 'SIR92 (Giacovazzo et al, 1993)'
_diffrn_ambient_temperature 293(2)
_diffrn_detector 'CCD plate'
_diffrn_detector_area_resol_mean 9
_diffrn_measured_fraction_theta_full 0.995
_diffrn_measured_fraction_theta_max 0.995
_diffrn_measurement_device '95mm CCD camera on \k-goniostat'
_diffrn_measurement_device_type KappaCCD
_diffrn_measurement_method 'CCD rotation images, thick slices'
_diffrn_orient_matrix_type 'by Bruker AXS Collect from scalepack cell'
_diffrn_orient_matrix_UB_11 -0.2503E-2
_diffrn_orient_matrix_UB_12 0.448477E-1
_diffrn_orient_matrix_UB_13 -0.142754E-1
_diffrn_orient_matrix_UB_21 0.966286E-1
_diffrn_orient_matrix_UB_22 0
_diffrn_orient_matrix_UB_23 0.2822E-2
_diffrn_orient_matrix_UB_31 -0.60415E-2
_diffrn_orient_matrix_UB_32 -0.185807E-1
_diffrn_orient_matrix_UB_33 -0.344562E-1
_diffrn_radiation_monochromator graphite
_diffrn_radiation_probe x-ray
_diffrn_radiation_type MoK\a
_diffrn_radiation_wavelength 0.71073
_diffrn_reflns_av_R_equivalents 0.038
_diffrn_reflns_av_unetI/netI 0.0694
_diffrn_reflns_limit_h_max 13
_diffrn_reflns_limit_h_min -13
_diffrn_reflns_limit_k_max 25
_diffrn_reflns_limit_k_min -25
_diffrn_reflns_limit_l_max 33
_diffrn_reflns_limit_l_min -33
_diffrn_reflns_number 44046
_diffrn_reflns_reduction_process
;
 Scaled and merged with Sortav
 R.H. Blessing, (1987) Cryst. Rev. 1, 3-58
 R.H. Blessing, (1989) J. Appl. Cryst. 22, 396-397
;
_diffrn_reflns_theta_full 26.38
_diffrn_reflns_theta_max 26.38
_diffrn_reflns_theta_min 3.02
_diffrn_source 'Enraf Nonius FR590'
_exptl_absorpt_coefficient_mu 0.437
_exptl_absorpt_correction_T_max 0.972
_exptl_absorpt_correction_T_min 0.906
_exptl_absorpt_correction_type gaussian
_exptl_absorpt_process_details
;
   P. Coppens, L. Leiserowitz, D Rabinovich, Acta Cryst.
   (1965), 18, 1035-1038
;
_exptl_crystal_colour colourless
_exptl_crystal_density_diffrn 1.367
_exptl_crystal_density_method 'not measured'
_exptl_crystal_description prism
_exptl_crystal_F_000 2444
_exptl_crystal_size_max 0.31
_exptl_crystal_size_mid 0.11
_exptl_crystal_size_min 0.05
_refine_diff_density_max 1.027
_refine_diff_density_min -0.419
_refine_diff_density_rms 0.062
_refine_ls_abs_structure_details 'Flack H D (1983), Acta Cryst. A39, 876-881'
_refine_ls_abs_structure_Flack 0.09(2)
_refine_ls_extinction_method none
_refine_ls_goodness_of_fit_ref 1.001
_refine_ls_hydrogen_treatment constr
_refine_ls_matrix_type full
_refine_ls_number_parameters 1414
_refine_ls_number_reflns 22785
_refine_ls_number_restraints 1
_refine_ls_restrained_S_all 1.001
_refine_ls_R_factor_all 0.0767
_refine_ls_R_factor_gt 0.0469
_refine_ls_shift/su_max 0.001
_refine_ls_shift/su_mean 0
_refine_ls_structure_factor_coef Fsqd
_refine_ls_weighting_details 'calc w=1/[\s^2^(Fo^2^)+(0.0603P)^2^+0.0000P] where P=(Fo^2^+2Fc^2^)/3'
_refine_ls_weighting_scheme calc
_refine_ls_wR_factor_gt 0.108
_refine_ls_wR_factor_ref 0.1184
_reflns_number_gt 15972
_reflns_number_total 22785
_reflns_threshold_expression >2\s(I)
_cod_duplicate_entry 7215884
_cod_data_source_file c4ce00678j2.cif
_cod_data_source_block ctd_cwbipy
_cod_original_cell_volume 5745.5(1)
_cod_original_sg_symbol_H-M P21
_cod_original_formula_sum 'C114.50 H115 Cl2 N10 O21 P4 Ru2'
_cod_database_code 7217338

loop_
_symmetry_equiv_pos_as_xyz
'x, y, z'
'-x, y+1/2, -z'

loop_
_atom_site_label
_atom_site_type_symbol
_atom_site_fract_x
_atom_site_fract_y
_atom_site_fract_z
_atom_site_U_iso_or_equiv
_atom_site_adp_type
_atom_site_occupancy
_atom_site_symmetry_multiplicity
_atom_site_calc_flag
_atom_site_refinement_flags
_atom_site_disorder_assembly
_atom_site_disorder_group
Ru1 Ru 0.19320(5) 0.463224(17) 0.049869(17) 0.03768(17) Uani 1 1 d . . .
Ru2 Ru 0.30885(4) 0.481839(16) 0.451711(17) 0.03582(15) Uani 1 1 d . . .
P4 P 0.37181(16) 0.37675(9) 0.48520(6) 0.0382(5) Uani 1 1 d . . .
P1 P 0.26434(18) 0.35820(10) 0.07961(6) 0.0411(5) Uani 1 1 d . . .
P3 P 0.23801(17) 0.58685(10) 0.42240(6) 0.0397(5) Uani 1 1 d . . .
P2 P 0.12934(18) 0.56771(10) 0.01521(6) 0.0422(5) Uani 1 1 d . . .
Cl2 Cl 0.8744(2) 0.36426(12) 0.32363(9) 0.0678(6) Uani 1 1 d . . .
Cl1 Cl 0.6272(2) 0.58244(14) 0.17878(9) 0.0766(7) Uani 1 1 d . . .
N4A N 0.1144(4) 0.4626(3) 0.46278(18) 0.0435(14) Uani 1 1 d . . .
H4A H 0.0493 0.4471 0.4432 0.052 Uiso 1 1 calc R . .
N2 N 0.1635(5) 0.4887(3) 0.12109(18) 0.0420(15) Uani 1 1 d . . .
N5 N 0.0057(5) 0.4346(3) 0.0503(2) 0.0482(16) Uani 1 1 d . . .
O2 O 0.0969(5) 0.3954(3) -0.0793(2) 0.0704(16) Uani 1 1 d . . .
C333 C -0.0898(7) 0.5548(4) 0.3206(3) 0.0487(19) Uani 1 1 d . . .
H333 H -0.1415 0.52 0.3083 0.058 Uiso 1 1 calc R . .
C4A C 0.1271(6) 0.4822(4) 0.5091(2) 0.0436(17) Uani 1 1 d . . .
N2A N 0.3442(5) 0.4569(3) 0.38062(17) 0.0416(14) Uani 1 1 d . . .
N3A N 0.2508(5) 0.5048(3) 0.52206(17) 0.0363(14) Uani 1 1 d . . .
C231 C 0.1767(5) 0.6381(4) 0.0526(2) 0.0415(19) Uani 1 1 d . . .
C2 C 0.2146(8) 0.4125(4) -0.0644(2) 0.0474(18) Uani 1 1 d . . .
C226 C -0.1138(7) 0.5753(4) 0.0418(3) 0.061(2) Uani 1 1 d . . .
H226 H -0.0705 0.5662 0.0735 0.074 Uiso 1 1 calc R . .
C216 C 0.1489(8) 0.5551(4) -0.0865(3) 0.058(2) Uani 1 1 d . . .
H216 H 0.0859 0.5233 -0.086 0.069 Uiso 1 1 calc R . .
C111 C 0.3044(7) 0.3068(4) 0.0292(3) 0.0459(19) Uani 1 1 d . . .
N4 N 0.3875(5) 0.4863(3) 0.03859(17) 0.0435(14) Uani 1 1 d . . .
H4 H 0.4504 0.5051 0.0572 0.052 Uiso 1 1 calc R . .
C21 C 0.4611(6) 0.4742(4) 0.3681(2) 0.0492(19) Uani 1 1 d . . .
C18 C 0.2798(8) 0.4177(4) 0.2963(2) 0.065(2) Uani 1 1 d . . .
H18 H 0.2173 0.3984 0.2729 0.078 Uiso 1 1 calc R . .
C132 C 0.4848(7) 0.3989(4) 0.1442(2) 0.054(2) Uani 1 1 d . . .
H132 H 0.4647 0.4407 0.1327 0.064 Uiso 1 1 calc R . .
C336 C 0.0649(7) 0.6612(4) 0.3566(2) 0.056(2) Uani 1 1 d . . .
H336 H 0.117 0.6963 0.368 0.068 Uiso 1 1 calc R . .
C131 C 0.4066(6) 0.3476(4) 0.1255(2) 0.0432(18) Uani 1 1 d . . .
N5A N 0.4983(5) 0.5094(3) 0.4522(2) 0.0437(15) Uani 1 1 d . . .
C4 C 0.3773(6) 0.4620(4) -0.0063(2) 0.0452(18) Uani 1 1 d . . .
C412 C 0.2037(8) 0.3131(4) 0.5415(3) 0.060(2) Uani 1 1 d . . .
H412 H 0.1718 0.2928 0.5115 0.073 Uiso 1 1 calc R . .
C421 C 0.5493(5) 0.3624(4) 0.5002(3) 0.0473(19) Uani 1 1 d . . .
N3 N 0.2526(5) 0.4398(3) -0.0199(2) 0.0482(17) Uani 1 1 d . . .
C331 C 0.0935(7) 0.5962(4) 0.3744(2) 0.049(2) Uani 1 1 d . . .
C321 C 0.3577(7) 0.6310(4) 0.3925(3) 0.051(2) Uani 1 1 d . . .
C316 C 0.0691(7) 0.6512(4) 0.4769(2) 0.052(2) Uani 1 1 d . . .
H316 H 0.0053 0.6362 0.452 0.062 Uiso 1 1 calc R . .
C211 C 0.1927(7) 0.5874(4) -0.0426(2) 0.0448(19) Uani 1 1 d . . .
O2A O 0.4059(5) 0.5405(3) 0.58242(16) 0.0584(13) Uani 1 1 d . . .
C433 C 0.3545(7) 0.1961(4) 0.4246(3) 0.073(3) Uani 1 1 d . . .
H433 H 0.4056 0.159 0.428 0.088 Uiso 1 1 calc R . .
C114 C 0.3642(9) 0.2377(4) -0.0534(3) 0.070(3) Uani 1 1 d . . .
H114 H 0.3838 0.2131 -0.0802 0.084 Uiso 1 1 calc R . .
C311 C 0.1961(7) 0.6391(3) 0.4730(2) 0.0413(18) Uani 1 1 d . . .
C436 C 0.2054(7) 0.3044(4) 0.4153(3) 0.052(2) Uani 1 1 d . . .
H436 H 0.1555 0.342 0.4126 0.062 Uiso 1 1 calc R . .
C17 C 0.2585(7) 0.4312(4) 0.3444(3) 0.055(2) Uani 1 1 d . . .
H17 H 0.1769 0.4214 0.3525 0.066 Uiso 1 1 calc R . .
C334 C -0.1176(8) 0.6141(5) 0.3034(3) 0.067(3) Uani 1 1 d . . .
H334 H -0.188 0.6198 0.2785 0.081 Uiso 1 1 calc R . .
C7 C 0.2492(7) 0.5203(4) 0.1546(2) 0.0436(17) Uani 1 1 d . . .
H7 H 0.3303 0.5314 0.1467 0.052 Uiso 1 1 calc R . .
C312 C 0.2879(7) 0.6597(4) 0.5116(3) 0.051(2) Uani 1 1 d . . .
H312 H 0.3746 0.6511 0.5099 0.061 Uiso 1 1 calc R . .
C116 C 0.2058(8) 0.2880(4) -0.0096(2) 0.054(2) Uani 1 1 d . . .
H116 H 0.1199 0.2997 -0.009 0.065 Uiso 1 1 calc R . .
C22 C 0.5477(6) 0.5029(4) 0.4082(3) 0.053(2) Uani 1 1 d . . .
C126 C 0.1391(7) 0.3346(4) 0.1596(3) 0.055(2) Uani 1 1 d . . .
H126 H 0.1937 0.3672 0.1741 0.066 Uiso 1 1 calc R . .
C16 C -0.0718(7) 0.4086(4) 0.0101(3) 0.063(2) Uani 1 1 d . . .
H16 H -0.0399 0.4038 -0.0201 0.076 Uiso 1 1 calc R . .
C5A C 0.0345(6) 0.4849(4) 0.5433(2) 0.0542(19) Uani 1 1 d . . .
H5A H -0.051 0.4719 0.5344 0.065 Uiso 1 1 calc R . .
C235 C 0.3384(7) 0.6958(5) 0.1106(3) 0.065(2) Uani 1 1 d . . .
H235 H 0.4171 0.6955 0.1317 0.078 Uiso 1 1 calc R . .
C411 C 0.3064(7) 0.3561(4) 0.5433(3) 0.0479(19) Uani 1 1 d . . .
C112 C 0.4346(7) 0.2915(4) 0.0248(3) 0.054(2) Uani 1 1 d . . .
H112 H 0.501 0.3022 0.0503 0.065 Uiso 1 1 calc R . .
C432 C 0.3939(6) 0.2484(4) 0.4504(2) 0.0451(17) Uani 1 1 d . . .
H432 H 0.4719 0.2478 0.472 0.054 Uiso 1 1 calc R . .
N1 N 0.3085(7) 0.4047(4) -0.0957(2) 0.0692(18) Uani 1 1 d . . .
C113 C 0.4615(7) 0.2608(5) -0.0175(3) 0.068(3) Uani 1 1 d . . .
H113 H 0.5474 0.2554 -0.0222 0.081 Uiso 1 1 calc R . .
C315 C 0.0315(9) 0.6857(4) 0.5177(3) 0.064(2) Uani 1 1 d . . .
H315 H -0.0553 0.6946 0.5192 0.077 Uiso 1 1 calc R . .
C236 C 0.2985(6) 0.6397(4) 0.0834(2) 0.049(2) Uani 1 1 d . . .
H236 H 0.352 0.6035 0.0856 0.058 Uiso 1 1 calc R . .
C223 C -0.2503(9) 0.6030(5) -0.0495(4) 0.095(3) Uani 1 1 d . . .
H223 H -0.2977 0.6128 -0.0804 0.114 Uiso 1 1 calc R . .
O5S O 0.8529(11) 0.2978(4) 0.3228(4) 0.210(5) Uani 1 1 d . . .
C225 C -0.2451(10) 0.5830(5) 0.0356(4) 0.095(3) Uani 1 1 d . . .
H225 H -0.2887 0.5797 0.0632 0.114 Uiso 1 1 calc R . .
C115 C 0.2411(8) 0.2517(4) -0.0486(3) 0.059(2) Uani 1 1 d . . .
H115 H 0.1759 0.2361 -0.0727 0.07 Uiso 1 1 calc R . .
C5 C 0.4678(7) 0.4564(4) -0.0415(3) 0.062(2) Uani 1 1 d . . .
H5 H 0.5521 0.4718 -0.0338 0.074 Uiso 1 1 calc R . .
C435 C 0.1604(7) 0.2509(4) 0.3880(3) 0.064(2) Uani 1 1 d . . .
H435 H 0.0808 0.2517 0.3675 0.076 Uiso 1 1 calc R . .
C434 C 0.2366(9) 0.1952(5) 0.3918(3) 0.073(3) Uani 1 1 d . . .
H434 H 0.2105 0.1583 0.3732 0.088 Uiso 1 1 calc R . .
C325 C 0.4586(8) 0.6407(5) 0.3171(3) 0.075(3) Uani 1 1 d . . .
H325 H 0.4626 0.6292 0.2841 0.09 Uiso 1 1 calc R . .
C11 C 0.0442(6) 0.4740(4) 0.1335(2) 0.0505(19) Uani 1 1 d . . .
C221 C -0.0438(7) 0.5806(4) 0.0028(3) 0.051(2) Uani 1 1 d . . .
C415 C 0.3050(8) 0.3665(4) 0.6315(3) 0.063(2) Uani 1 1 d . . .
H415 H 0.3417 0.3827 0.6624 0.076 Uiso 1 1 calc R . .
C326 C 0.3687(7) 0.6170(4) 0.3412(3) 0.059(2) Uani 1 1 d . . .
H326 H 0.3078 0.5893 0.3239 0.071 Uiso 1 1 calc R . .
O2S O 0.5615(6) 0.5595(4) 0.1307(2) 0.105(2) Uani 1 1 d . . .
C121 C 0.1473(6) 0.3141(3) 0.1133(2) 0.0404(17) Uani 1 1 d . . .
C134 C 0.6282(8) 0.3273(5) 0.1975(3) 0.069(3) Uani 1 1 d . . .
H134 H 0.7024 0.3197 0.2202 0.083 Uiso 1 1 calc R . .
C414 C 0.2016(9) 0.3274(4) 0.6296(3) 0.075(3) Uani 1 1 d . . .
H414 H 0.166 0.3189 0.6586 0.09 Uiso 1 1 calc R . .
C6A C 0.0803(8) 0.5082(4) 0.5903(3) 0.064(2) Uani 1 1 d . . .
H6A H 0.023 0.5114 0.6136 0.077 Uiso 1 1 calc R . .
N1A N 0.2081(6) 0.5274(3) 0.60452(19) 0.0570(15) Uani 1 1 d . . .
C123 C -0.0204(8) 0.2371(4) 0.1173(3) 0.084(3) Uani 1 1 d . . .
H123 H -0.0715 0.2029 0.1034 0.101 Uiso 1 1 calc R . .
C214 C 0.2895(9) 0.6140(5) -0.1314(3) 0.082(3) Uani 1 1 d . . .
H214 H 0.3194 0.6248 -0.1612 0.099 Uiso 1 1 calc R . .
C424 C 0.8150(8) 0.3446(5) 0.5121(4) 0.092(3) Uani 1 1 d . . .
H424 H 0.9042 0.3385 0.5171 0.11 Uiso 1 1 calc R . .
C416 C 0.3604(8) 0.3839(4) 0.5892(3) 0.056(2) Uani 1 1 d . . .
H416 H 0.4299 0.4126 0.5914 0.067 Uiso 1 1 calc R . .
C212 C 0.2947(6) 0.6296(5) -0.0437(3) 0.057(2) Uani 1 1 d . . .
H212 H 0.3338 0.6487 -0.0142 0.068 Uiso 1 1 calc R . .
C232 C 0.1009(9) 0.6951(4) 0.0497(3) 0.073(3) Uani 1 1 d . . .
H232 H 0.0206 0.6959 0.0297 0.088 Uiso 1 1 calc R . .
C222 C -0.1175(8) 0.5964(5) -0.0442(3) 0.080(3) Uani 1 1 d . . .
H222 H -0.0751 0.6023 -0.0719 0.097 Uiso 1 1 calc R . .
C26 C 0.5740(7) 0.5337(4) 0.4915(3) 0.059(2) Uani 1 1 d . . .
H26 H 0.5395 0.5385 0.5212 0.07 Uiso 1 1 calc R . .
C313 C 0.2567(9) 0.6926(4) 0.5525(3) 0.063(2) Uani 1 1 d . . .
H313 H 0.3209 0.7058 0.578 0.075 Uiso 1 1 calc R . .
C233 C 0.1474(8) 0.7524(4) 0.0777(3) 0.076(3) Uani 1 1 d . . .
H233 H 0.0979 0.7901 0.0758 0.091 Uiso 1 1 calc R . .
C413 C 0.1475(8) 0.2998(5) 0.5849(3) 0.072(3) Uani 1 1 d . . .
H413 H 0.0754 0.273 0.5834 0.087 Uiso 1 1 calc R . .
C125 C 0.0448(9) 0.3055(5) 0.1869(3) 0.078(3) Uani 1 1 d . . .
H125 H 0.0397 0.3186 0.2195 0.094 Uiso 1 1 calc R . .
C124 C -0.0350(9) 0.2599(5) 0.1654(3) 0.085(3) Uani 1 1 d . . .
H124 H -0.1 0.2432 0.182 0.102 Uiso 1 1 calc R . .
C431 C 0.3191(7) 0.3044(4) 0.4456(2) 0.049(2) Uani 1 1 d . . .
C10 C 0.0124(8) 0.4912(5) 0.1805(3) 0.083(3) Uani 1 1 d . . .
H10 H -0.0685 0.4812 0.1891 0.099 Uiso 1 1 calc R . .
C12 C -0.0438(7) 0.4417(4) 0.0937(3) 0.054(2) Uani 1 1 d . . .
C332 C 0.0161(6) 0.5446(4) 0.3570(2) 0.048(2) Uani 1 1 d . . .
H332 H 0.0348 0.5031 0.3695 0.058 Uiso 1 1 calc R . .
C13 C -0.1686(9) 0.4213(5) 0.0966(4) 0.088(3) Uani 1 1 d . . .
H13 H -0.2023 0.4271 0.1263 0.105 Uiso 1 1 calc R . .
C213 C 0.3398(8) 0.6438(4) -0.0884(3) 0.070(3) Uani 1 1 d . . .
H213 H 0.4056 0.6742 -0.0888 0.085 Uiso 1 1 calc R . .
C19 C 0.4067(9) 0.4359(4) 0.2847(3) 0.076(2) Uani 1 1 d . . .
H19 H 0.4283 0.4286 0.2529 0.091 Uiso 1 1 calc R . .
C234 C 0.2657(8) 0.7501(5) 0.1070(3) 0.070(3) Uani 1 1 d . . .
H234 H 0.2966 0.7869 0.1248 0.084 Uiso 1 1 calc R . .
C135 C 0.5473(8) 0.2768(5) 0.1797(3) 0.067(2) Uani 1 1 d . . .
H135 H 0.5636 0.235 0.1919 0.08 Uiso 1 1 calc R . .
C20 C 0.4914(7) 0.4629(4) 0.3200(3) 0.0571(18) Uani 1 1 d . . .
H20 H 0.5726 0.4747 0.3126 0.068 Uiso 1 1 calc R . .
O3S O 0.6350(7) 0.6477(4) 0.1830(4) 0.184(5) Uani 1 1 d . . .
C122 C 0.0662(8) 0.2641(4) 0.0915(3) 0.072(2) Uani 1 1 d . . .
H122 H 0.0727 0.2499 0.0592 0.086 Uiso 1 1 calc R . .
O6S O 0.7647(7) 0.3972(3) 0.3088(3) 0.181(4) Uani 1 1 d . . .
O4S O 0.7471(6) 0.5558(5) 0.1863(3) 0.190(4) Uani 1 1 d . . .
O7S O 0.9371(5) 0.3832(3) 0.3696(2) 0.095(2) Uani 1 1 d . . .
C15 C -0.1967(8) 0.3892(5) 0.0138(4) 0.086(3) Uani 1 1 d . . .
H15 H -0.25 0.373 -0.014 0.103 Uiso 1 1 calc R . .
C6 C 0.4292(9) 0.4298(5) -0.0837(3) 0.078(3) Uani 1 1 d . . .
H6 H 0.4862 0.4276 -0.1071 0.094 Uiso 1 1 calc R . .
C314 C 0.1262(9) 0.7058(4) 0.5549(3) 0.068(3) Uani 1 1 d . . .
H314 H 0.1035 0.7284 0.5821 0.082 Uiso 1 1 calc R . .
C322 C 0.4485(8) 0.6721(4) 0.4148(3) 0.076(2) Uani 1 1 d . . .
H322 H 0.4464 0.6832 0.448 0.091 Uiso 1 1 calc R . .
C224 C -0.3106(8) 0.5948(5) -0.0083(4) 0.087(3) Uani 1 1 d . . .
H224 H -0.4003 0.5977 -0.0116 0.104 Uiso 1 1 calc R . .
C136 C 0.4464(8) 0.2884(4) 0.1451(3) 0.062(2) Uani 1 1 d . . .
H136 H 0.3976 0.2526 0.1329 0.074 Uiso 1 1 calc R . .
C23 C 0.6743(7) 0.5195(4) 0.4039(3) 0.071(2) Uani 1 1 d . . .
H23 H 0.7055 0.5151 0.3736 0.086 Uiso 1 1 calc R . .
C9 C 0.1032(8) 0.5233(5) 0.2138(3) 0.068(2) Uani 1 1 d . . .
H9 H 0.0842 0.5356 0.2451 0.082 Uiso 1 1 calc R . .
C25 C 0.7001(8) 0.5523(5) 0.4908(4) 0.081(3) Uani 1 1 d . . .
H25 H 0.7481 0.5705 0.5191 0.098 Uiso 1 1 calc R . .
C24 C 0.7560(10) 0.5436(5) 0.4469(4) 0.094(3) Uani 1 1 d . . .
H24 H 0.8427 0.5531 0.4458 0.113 Uiso 1 1 calc R . .
C335 C -0.0449(9) 0.6685(5) 0.3213(3) 0.085(3) Uani 1 1 d . . .
H335 H -0.0702 0.7096 0.3096 0.102 Uiso 1 1 calc R . .
C215 C 0.1944(9) 0.5679(4) -0.1313(3) 0.076(3) Uani 1 1 d . . .
H215 H 0.1615 0.5458 -0.1604 0.091 Uiso 1 1 calc R . .
C423 C 0.7475(9) 0.3394(5) 0.5509(3) 0.092(3) Uani 1 1 d . . .
H423 H 0.7921 0.3298 0.5824 0.111 Uiso 1 1 calc R . .
C1" C 0.2604(7) 0.5339(3) 0.6567(2) 0.0785(19) Uani 1 1 d . . .
H1" H 0.3376 0.5064 0.6633 0.094 Uiso 1 1 calc R . .
C422 C 0.6135(7) 0.3480(4) 0.5459(3) 0.067(3) Uani 1 1 d . . .
H422 H 0.5695 0.3439 0.5733 0.08 Uiso 1 1 calc R . .
C1' C 0.2652(7) 0.3663(4) -0.1434(2) 0.0822(19) Uani 1 1 d . . .
H1' H 0.2008 0.3337 -0.1372 0.099 Uiso 1 1 calc R . .
C2A C 0.2957(8) 0.5248(4) 0.5693(3) 0.054(2) Uani 1 1 d . . .
C14 C -0.2408(8) 0.3941(5) 0.0586(4) 0.087(3) Uani 1 1 d . . .
H14 H -0.3223 0.3782 0.0622 0.104 Uiso 1 1 calc R . .
O1S O 0.5602(10) 0.5569(5) 0.2140(3) 0.186(4) Uani 1 1 d . . .
C324 C 0.5504(9) 0.6849(4) 0.3431(4) 0.088(3) Uani 1 1 d . . .
H324 H 0.6131 0.7034 0.3262 0.106 Uiso 1 1 calc R . .
C323 C 0.5480(9) 0.6995(5) 0.3898(4) 0.096(3) Uani 1 1 d . . .
H323 H 0.6096 0.7273 0.4067 0.115 Uiso 1 1 calc R . .
O8S O 0.9638(7) 0.3757(6) 0.2904(3) 0.215(5) Uani 1 1 d . . .
C8 C 0.2158(8) 0.5361(5) 0.2007(3) 0.073(2) Uani 1 1 d . . .
H8 H 0.2771 0.5569 0.2237 0.087 Uiso 1 1 calc R . .
O1" O 0.1732(4) 0.51361(19) 0.68752(12) 0.0786(11) Uani 1 1 d . . .
C426 C 0.6160(8) 0.3663(3) 0.4587(3) 0.061(2) Uani 1 1 d . . .
H426 H 0.5693 0.3738 0.4272 0.073 Uiso 1 1 calc R . .
C425 C 0.7500(6) 0.3593(3) 0.4633(3) 0.065(2) Uani 1 1 d . . .
H425 H 0.7946 0.364 0.4361 0.078 Uiso 1 1 calc R . .
C133 C 0.5967(8) 0.3883(5) 0.1810(3) 0.076(3) Uani 1 1 d . . .
H133 H 0.6475 0.4232 0.1936 0.091 Uiso 1 1 calc R . .
C3" C 0.1808(14) 0.6275(4) 0.6926(4) 0.145(5) Uani 1 1 d . . .
H3"1 H 0.1129 0.6409 0.6657 0.174 Uiso 1 1 calc R . .
O2" O 0.4157(6) 0.5976(3) 0.7107(2) 0.138(2) Uani 1 1 d . . .
H2" H 0.3958 0.6064 0.7382 0.208 Uiso 1 1 calc R . .
C5" C 0.0117(14) 0.5633(8) 0.7274(5) 0.194(8) Uani 1 1 d . . .
H5"1 H -0.0049 0.5968 0.7509 0.233 Uiso 1 1 calc R . .
H5"2 H -0.0029 0.5216 0.7421 0.233 Uiso 1 1 calc R . .
C4" C 0.1420(9) 0.5674(3) 0.7189(2) 0.090(2) Uani 1 1 d . . .
H4" H 0.1976 0.5641 0.7512 0.108 Uiso 1 1 calc R . .
C2" C 0.2982(9) 0.6011(4) 0.6721(3) 0.108(3) Uani 1 1 d . . .
H2"1 H 0.3159 0.6267 0.6432 0.129 Uiso 1 1 calc R . .
O5" O -0.0802(8) 0.5713(5) 0.6801(4) 0.216(5) Uani 1 1 d . . .
H5" H -0.1358 0.5429 0.6784 0.324 Uiso 1 1 calc R . .
O1' O 0.3774(6) 0.3349(3) -0.15586(16) 0.127(2) Uani 1 1 d . . .
O3' O 0.1340(6) 0.3207(3) -0.2477(2) 0.132(2) Uani 1 1 d . . .
H3' H 0.1623 0.2852 -0.2546 0.198 Uiso 1 1 calc R . .
O3" O 0.2136(8) 0.6786(3) 0.7278(2) 0.173(3) Uani 1 1 d . . .
H3" H 0.1474 0.6933 0.7366 0.259 Uiso 1 1 calc R . .
C3' C 0.2368(8) 0.3623(4) -0.2317(3) 0.104(2) Uani 1 1 d . . .
H3'1 H 0.2634 0.3874 -0.2593 0.125 Uiso 1 1 calc R . .
O2' O 0.0896(6) 0.4296(4) -0.1921(3) 0.168(3) Uani 1 1 d . . .
H2' H 0.0401 0.4004 -0.1866 0.252 Uiso 1 1 calc R . .
C2' C 0.2146(8) 0.4056(4) -0.1877(3) 0.088(2) Uani 1 1 d . . .
H2'1 H 0.2723 0.4431 -0.188 0.106 Uiso 1 1 calc R . .
C4' C 0.3439(11) 0.3184(7) -0.2072(3) 0.132(4) Uani 1 1 d . . .
H4' H 0.3137 0.2734 -0.2097 0.158 Uiso 1 1 calc R . .
O9S O 0.6050(6) 0.6905(3) 0.7384(3) 0.149(2) Uani 1 1 d . . .
C5' C 0.4707(17) 0.3233(12) -0.2286(7) 0.324(17) Uani 1 1 d . . .
H5'1 H 0.536 0.2952 -0.2105 0.389 Uiso 1 1 calc R . .
H5'2 H 0.4586 0.3114 -0.2637 0.389 Uiso 1 1 calc R . .
O5' O 0.5080(13) 0.3923(8) -0.2219(5) 0.253(7) Uani 1 1 d . . .
H5' H 0.4858 0.4139 -0.2471 0.379 Uiso 1 1 d R . .
C3S C 0.4795(14) 0.7661(7) 0.6787(5) 0.169(7) Uani 1 1 d . . .
H3S1 H 0.4102 0.7426 0.6904 0.253 Uiso 1 1 calc R . .
H3S2 H 0.4868 0.7531 0.6451 0.253 Uiso 1 1 calc R . .
H3S3 H 0.4618 0.8118 0.6793 0.253 Uiso 1 1 calc R . .
O3W O 0.759(2) 0.4427(10) 0.8641(7) 0.230(9) Uani 0.5 1 d P . .
H31W H 0.6824 0.4421 0.8487 0.344 Uiso 0.5 1 d PR A .
H32W H 0.758 0.4617 0.8919 0.344 Uiso 0.5 1 d PR . .
C2S C 0.7166(10) 0.6650(8) 0.7746(6) 0.189(6) Uani 1 1 d . . .
H2S1 H 0.7876 0.6568 0.7558 0.227 Uiso 1 1 calc R . .
H2S2 H 0.7443 0.6996 0.7981 0.227 Uiso 1 1 calc R . .
C1S C 0.7014(16) 0.6144(8) 0.7998(5) 0.229(9) Uani 1 1 d . . .
H1S1 H 0.6269 0.6195 0.8165 0.343 Uiso 1 1 calc R . .
H1S2 H 0.7768 0.6077 0.8241 0.343 Uiso 1 1 calc R . .
H1S3 H 0.6892 0.5776 0.7778 0.343 Uiso 1 1 calc R . .
C4S C 0.6042(14) 0.7519(5) 0.7120(5) 0.174(6) Uani 1 1 d . . .
H4S1 H 0.6741 0.7517 0.6919 0.208 Uiso 1 1 calc R . .
H4S2 H 0.6212 0.7866 0.7364 0.208 Uiso 1 1 calc R . .
O1W O 0.6256(11) 0.5381(10) 0.6616(5) 0.193(9) Uani 0.5 1 d P . .
H11W H 0.5833 0.5658 0.6424 0.29 Uiso 0.5 1 d PR . .
H12W H 0.705 0.5489 0.665 0.29 Uiso 0.5 1 d PR . .
O10S O 0.0940(19) 0.2206(7) -0.1805(4) 0.161(6) Uani 0.5 1 d P . .
H10S H 0.1415 0.2041 -0.1988 0.193 Uiso 0.5 1 calc PR . .
C5S C -0.0075(14) 0.1874(9) -0.1820(5) 0.081(5) Uani 0.5 1 d P . .
H5S1 H -0.0246 0.1792 -0.1486 0.122 Uiso 0.5 1 calc PR . .
H5S2 H 0.0033 0.1469 -0.1985 0.122 Uiso 0.5 1 calc PR . .
H5S3 H -0.0789 0.2108 -0.2002 0.122 Uiso 0.5 1 calc PR . .
O3WA O 0.851(2) 0.3900(12) 0.8418(6) 0.250(13) Uani 0.5 1 d P A 2
H13A H 0.8772 0.364 0.8655 0.375 Uiso 0.5 1 d PR A 2
H23A H 0.9131 0.4149 0.8376 0.375 Uiso 0.5 1 d PR A 2

loop_
_atom_site_aniso_label
_atom_site_aniso_U_11
_atom_site_aniso_U_22
_atom_site_aniso_U_33
_atom_site_aniso_U_23
_atom_site_aniso_U_13
_atom_site_aniso_U_12
Ru1 0.0352(3) 0.0415(4) 0.0368(3) -0.0011(3) 0.0066(2) -0.0015(3)
Ru2 0.0330(3) 0.0379(4) 0.0373(3) -0.0016(2) 0.0079(2) -0.0012(3)
P4 0.0361(10) 0.0382(13) 0.0403(10) 0.0009(9) 0.0053(8) 0.0023(9)
P1 0.0401(11) 0.0416(13) 0.0426(10) -0.0010(9) 0.0092(8) 0.0010(9)
P3 0.0398(10) 0.0356(12) 0.0437(10) -0.0010(9) 0.0061(8) -0.0025(9)
P2 0.0428(11) 0.0426(14) 0.0405(10) 0.0032(9) 0.0037(8) -0.0016(10)
Cl2 0.0604(14) 0.0668(17) 0.0731(15) -0.0136(12) -0.0010(11) 0.0036(12)
Cl1 0.0591(15) 0.083(2) 0.0824(17) -0.0098(14) -0.0073(12) 0.0031(14)
N4A 0.027(2) 0.057(4) 0.046(3) -0.001(3) 0.005(2) -0.009(3)
N2 0.040(3) 0.042(4) 0.047(3) 0.010(3) 0.017(2) 0.015(3)
N5 0.044(3) 0.038(4) 0.065(4) 0.005(3) 0.014(3) 0.003(3)
O2 0.073(4) 0.061(3) 0.073(3) -0.016(3) -0.004(3) -0.007(3)
C333 0.047(4) 0.047(4) 0.052(4) -0.009(3) 0.009(3) 0.009(3)
C4A 0.054(4) 0.034(4) 0.047(4) -0.001(4) 0.022(3) 0.013(4)
N2A 0.046(3) 0.043(4) 0.036(3) -0.005(3) 0.008(2) -0.005(3)
N3A 0.039(3) 0.041(4) 0.029(3) -0.005(2) 0.007(2) -0.006(3)
C231 0.025(3) 0.050(5) 0.048(4) 0.009(3) -0.001(3) 0.004(3)
C2 0.063(4) 0.046(4) 0.032(3) -0.003(3) 0.002(3) 0.001(3)
C226 0.038(4) 0.079(6) 0.068(5) 0.009(5) 0.009(4) 0.016(4)
C216 0.079(5) 0.051(5) 0.040(4) 0.007(3) -0.006(4) 0.005(4)
C111 0.050(5) 0.039(5) 0.047(4) 0.001(4) 0.000(3) -0.004(4)
N4 0.051(3) 0.046(4) 0.034(3) -0.004(3) 0.007(2) 0.000(3)
C21 0.043(4) 0.053(5) 0.054(4) 0.009(4) 0.017(3) 0.015(4)
C18 0.082(5) 0.089(6) 0.028(4) -0.003(3) 0.016(3) 0.024(4)
C132 0.060(5) 0.059(6) 0.043(4) 0.018(4) 0.013(4) 0.024(4)
C336 0.054(4) 0.062(6) 0.051(4) 0.008(4) 0.000(3) 0.010(4)
C131 0.040(4) 0.040(5) 0.049(4) -0.002(4) 0.006(3) -0.003(4)
N5A 0.033(3) 0.046(4) 0.051(3) 0.001(3) 0.002(3) -0.001(3)
C4 0.037(4) 0.054(5) 0.044(4) 0.013(4) 0.006(3) -0.007(4)
C412 0.086(6) 0.045(5) 0.055(5) 0.000(4) 0.025(4) -0.014(4)
C421 0.022(3) 0.049(5) 0.069(5) -0.001(4) 0.002(3) 0.007(3)
N3 0.050(4) 0.046(4) 0.047(4) 0.000(3) 0.004(3) 0.004(3)
C331 0.055(5) 0.055(6) 0.038(4) 0.001(4) 0.012(3) 0.007(4)
C321 0.058(4) 0.049(5) 0.047(4) -0.002(3) 0.014(3) 0.003(4)
C316 0.058(5) 0.054(6) 0.043(4) 0.003(4) 0.006(3) 0.002(4)
C211 0.047(4) 0.050(5) 0.040(4) 0.013(4) 0.015(3) 0.004(4)
O2A 0.067(3) 0.065(3) 0.041(2) -0.008(2) 0.000(2) -0.009(3)
C433 0.069(5) 0.062(6) 0.082(6) 0.010(5) -0.013(4) 0.024(4)
C114 0.096(7) 0.058(6) 0.062(5) -0.027(4) 0.027(5) -0.013(5)
C311 0.043(4) 0.035(5) 0.048(4) 0.000(3) 0.016(3) 0.004(4)
C436 0.055(5) 0.047(5) 0.049(4) 0.008(4) -0.005(4) -0.011(4)
C17 0.054(4) 0.059(5) 0.052(4) 0.008(4) 0.010(3) 0.006(4)
C334 0.045(4) 0.100(8) 0.053(5) -0.014(5) -0.009(3) 0.004(5)
C7 0.056(4) 0.044(4) 0.032(3) -0.009(3) 0.007(3) -0.003(3)
C312 0.042(4) 0.040(5) 0.073(5) -0.001(4) 0.015(4) 0.003(3)
C116 0.075(5) 0.050(5) 0.037(4) -0.003(4) 0.005(4) -0.010(4)
C22 0.043(4) 0.061(6) 0.055(4) 0.014(4) 0.010(4) -0.001(4)
C126 0.060(4) 0.057(5) 0.051(4) -0.005(4) 0.017(3) -0.013(4)
C16 0.040(5) 0.056(6) 0.091(6) -0.021(5) 0.000(4) -0.014(4)
C5A 0.047(4) 0.062(5) 0.057(4) -0.001(4) 0.018(3) -0.008(4)
C235 0.049(5) 0.070(7) 0.075(6) 0.009(5) 0.001(4) 0.005(5)
C411 0.054(5) 0.038(5) 0.049(4) 0.004(4) 0.002(4) 0.009(4)
C112 0.047(5) 0.050(5) 0.069(5) -0.006(4) 0.022(4) 0.003(4)
C432 0.040(4) 0.041(5) 0.051(4) -0.014(4) 0.000(3) -0.003(3)
N1 0.095(4) 0.084(4) 0.028(3) -0.007(3) 0.008(3) 0.006(3)
C113 0.050(5) 0.079(7) 0.081(6) 0.004(5) 0.033(4) 0.014(4)
C315 0.087(6) 0.045(5) 0.064(5) 0.001(4) 0.024(5) 0.018(5)
C236 0.041(4) 0.057(6) 0.049(4) 0.000(4) 0.010(3) 0.008(4)
C223 0.057(6) 0.090(8) 0.129(8) 0.023(6) -0.021(6) 0.016(5)
O5S 0.286(11) 0.077(6) 0.217(9) 0.033(5) -0.137(8) -0.073(6)
C225 0.081(7) 0.115(9) 0.095(7) -0.002(6) 0.030(6) 0.017(6)
C115 0.066(5) 0.057(6) 0.052(5) -0.005(4) 0.006(4) -0.008(5)
C5 0.065(5) 0.073(6) 0.052(4) -0.002(5) 0.025(4) 0.010(5)
C435 0.074(6) 0.066(6) 0.048(4) -0.015(4) 0.000(4) -0.028(5)
C434 0.101(7) 0.046(6) 0.074(6) -0.016(5) 0.016(5) 0.002(5)
C325 0.077(6) 0.082(7) 0.074(5) 0.004(5) 0.042(5) 0.014(5)
C11 0.055(4) 0.054(5) 0.047(4) 0.009(4) 0.021(3) -0.002(4)
C221 0.065(5) 0.040(5) 0.045(4) -0.001(3) 0.003(4) -0.003(4)
C415 0.088(5) 0.058(5) 0.045(4) 0.001(3) 0.016(4) 0.016(4)
C326 0.058(4) 0.054(5) 0.067(5) 0.000(4) 0.016(4) -0.006(4)
O2S 0.088(5) 0.152(7) 0.073(4) -0.018(4) 0.004(3) -0.012(5)
C121 0.039(3) 0.036(4) 0.049(4) 0.003(3) 0.014(3) -0.004(3)
C134 0.064(5) 0.081(7) 0.062(5) 0.016(5) 0.009(4) 0.039(5)
C414 0.108(7) 0.056(5) 0.068(6) 0.012(5) 0.039(5) -0.005(5)
C6A 0.072(5) 0.081(6) 0.045(4) -0.003(4) 0.028(3) 0.015(4)
N1A 0.065(3) 0.071(4) 0.036(3) 0.002(2) 0.011(2) 0.003(3)
C123 0.099(5) 0.067(5) 0.092(5) -0.029(4) 0.038(4) -0.053(4)
C214 0.098(7) 0.115(9) 0.040(4) 0.018(5) 0.030(4) 0.020(6)
C424 0.042(5) 0.071(6) 0.150(9) -0.005(6) -0.029(5) 0.004(4)
C416 0.069(5) 0.058(5) 0.042(4) -0.003(4) 0.011(3) -0.002(4)
C212 0.041(4) 0.077(7) 0.051(4) 0.003(4) 0.001(3) 0.003(4)
C232 0.087(6) 0.055(6) 0.074(6) 0.010(5) -0.007(5) 0.014(5)
C222 0.054(5) 0.099(8) 0.086(6) -0.010(6) 0.004(4) -0.003(5)
C26 0.044(5) 0.057(5) 0.076(5) 0.001(4) 0.010(4) 0.001(4)
C313 0.099(7) 0.048(5) 0.042(4) -0.009(4) 0.013(4) -0.004(5)
C233 0.094(7) 0.039(5) 0.098(6) -0.031(4) 0.024(5) -0.018(4)
C413 0.072(5) 0.071(7) 0.074(6) 0.016(5) 0.012(4) -0.003(4)
C125 0.105(7) 0.078(7) 0.057(5) -0.010(5) 0.030(5) -0.034(6)
C124 0.084(6) 0.099(8) 0.077(5) 0.011(5) 0.034(4) -0.021(5)
C431 0.075(5) 0.033(5) 0.044(4) -0.003(3) 0.018(4) -0.008(4)
C10 0.077(5) 0.108(8) 0.071(5) 0.039(5) 0.037(4) 0.028(5)
C12 0.042(4) 0.041(5) 0.084(6) 0.002(4) 0.030(4) 0.002(4)
C332 0.041(4) 0.055(5) 0.050(4) -0.016(4) 0.008(3) -0.013(4)
C13 0.078(6) 0.081(7) 0.114(8) -0.008(6) 0.048(6) 0.000(5)
C213 0.083(5) 0.072(7) 0.065(5) 0.006(5) 0.041(4) -0.017(5)
C19 0.111(7) 0.077(5) 0.044(4) 0.006(4) 0.031(4) 0.023(5)
C234 0.065(5) 0.068(7) 0.074(6) -0.016(5) 0.000(4) -0.023(5)
C135 0.071(6) 0.064(6) 0.062(5) -0.006(5) -0.004(4) 0.015(5)
C20 0.054(4) 0.065(5) 0.059(4) -0.008(4) 0.031(3) 0.000(4)
O3S 0.134(6) 0.079(6) 0.300(11) -0.058(6) -0.101(6) 0.036(5)
C122 0.084(5) 0.068(5) 0.072(5) -0.022(4) 0.044(4) -0.029(4)
O6S 0.144(6) 0.096(5) 0.255(9) -0.052(5) -0.134(6) 0.060(4)
O4S 0.058(3) 0.263(11) 0.236(8) -0.130(8) -0.027(4) 0.047(5)
O7S 0.087(4) 0.105(5) 0.085(4) -0.015(4) -0.012(4) -0.028(4)
C15 0.047(5) 0.103(8) 0.106(7) -0.034(6) 0.005(5) -0.021(5)
C6 0.077(6) 0.085(6) 0.080(6) -0.002(5) 0.043(5) -0.010(5)
C314 0.091(6) 0.054(6) 0.069(6) 0.014(4) 0.041(5) 0.020(5)
C322 0.087(6) 0.066(5) 0.077(5) -0.012(4) 0.025(4) -0.032(4)
C224 0.060(6) 0.078(7) 0.127(8) -0.022(6) 0.030(6) 0.002(5)
C136 0.076(5) 0.045(5) 0.060(5) -0.002(4) -0.003(4) -0.005(4)
C23 0.034(4) 0.083(7) 0.103(6) 0.009(5) 0.028(4) -0.015(4)
C9 0.064(4) 0.095(6) 0.050(4) -0.007(4) 0.022(3) 0.003(4)
C25 0.050(5) 0.072(6) 0.118(7) -0.010(6) -0.001(5) -0.008(5)
C24 0.056(5) 0.084(7) 0.147(9) 0.006(6) 0.028(6) -0.005(5)
C335 0.096(7) 0.095(8) 0.063(6) 0.037(6) 0.014(5) 0.044(6)
C215 0.124(7) 0.054(5) 0.052(5) -0.002(4) 0.020(4) -0.018(5)
C423 0.071(7) 0.127(10) 0.070(6) -0.031(6) -0.020(5) 0.017(7)
C1" 0.125(5) 0.064(4) 0.049(4) -0.008(3) 0.018(4) -0.014(4)
C422 0.057(5) 0.083(7) 0.053(5) 0.005(4) -0.017(4) 0.025(5)
C1' 0.135(6) 0.068(4) 0.045(4) -0.014(3) 0.018(4) -0.003(4)
C2A 0.061(5) 0.047(4) 0.056(4) 0.005(3) 0.017(4) 0.011(3)
C14 0.033(4) 0.106(8) 0.125(8) -0.013(6) 0.019(4) -0.025(4)
O1S 0.294(11) 0.171(8) 0.109(5) -0.007(5) 0.083(6) -0.076(7)
C324 0.087(6) 0.066(6) 0.126(8) -0.010(5) 0.063(6) -0.029(5)
C323 0.091(6) 0.101(7) 0.106(7) -0.021(5) 0.051(5) -0.040(5)
O8S 0.120(5) 0.407(16) 0.135(6) -0.125(8) 0.079(5) -0.044(7)
C8 0.083(6) 0.071(5) 0.060(5) -0.006(4) -0.007(4) -0.001(4)
O1" 0.128(3) 0.064(3) 0.048(2) 0.0101(19) 0.026(2) 0.016(2)
C426 0.069(5) 0.032(4) 0.083(6) 0.011(4) 0.016(4) 0.002(4)
C425 0.035(4) 0.035(4) 0.130(7) 0.001(4) 0.029(4) 0.001(3)
C133 0.048(5) 0.137(10) 0.040(5) -0.005(5) -0.001(4) -0.022(5)
C3" 0.278(14) 0.044(5) 0.123(8) 0.003(5) 0.066(9) 0.032(7)
O2" 0.199(6) 0.116(5) 0.089(4) -0.010(4) -0.019(4) -0.028(4)
C5" 0.216(15) 0.235(19) 0.126(10) 0.005(10) 0.007(10) 0.115(14)
C4" 0.140(7) 0.082(5) 0.056(4) 0.006(3) 0.042(4) 0.038(5)
C2" 0.190(8) 0.080(5) 0.051(4) 0.006(4) 0.009(5) 0.004(5)
O5" 0.174(7) 0.275(12) 0.221(8) 0.115(8) 0.104(6) 0.119(7)
O1' 0.198(6) 0.123(5) 0.055(3) -0.034(3) -0.001(3) 0.071(4)
O3' 0.185(6) 0.122(5) 0.087(4) -0.040(4) 0.017(4) -0.023(4)
O3" 0.332(10) 0.099(4) 0.086(4) -0.034(3) 0.027(5) 0.054(6)
C3' 0.130(7) 0.129(7) 0.054(4) -0.011(4) 0.017(4) -0.015(6)
O2' 0.129(5) 0.249(8) 0.118(5) -0.074(6) -0.008(4) 0.060(5)
C2' 0.109(6) 0.075(5) 0.080(5) -0.014(4) 0.010(4) 0.004(4)
C4' 0.165(9) 0.145(11) 0.073(6) -0.032(6) -0.025(6) 0.055(8)
O9S 0.135(5) 0.125(5) 0.177(6) -0.034(5) -0.011(4) -0.004(4)
C5' 0.164(14) 0.58(4) 0.213(16) -0.24(2) -0.014(11) 0.15(2)
O5' 0.211(11) 0.36(2) 0.207(11) -0.044(12) 0.088(9) -0.032(12)
C3S 0.242(16) 0.128(11) 0.123(9) -0.007(8) -0.023(9) 0.070(10)
O3W 0.30(2) 0.226(19) 0.187(16) -0.023(14) 0.131(16) -0.003(17)
C2S 0.112(7) 0.223(16) 0.208(14) -0.091(12) -0.060(8) 0.064(9)
C1S 0.32(2) 0.232(18) 0.110(9) -0.001(10) -0.050(9) 0.124(16)
C4S 0.271(15) 0.106(8) 0.177(11) -0.062(8) 0.146(11) -0.088(9)
O1W 0.110(8) 0.33(2) 0.119(9) 0.049(12) -0.041(7) -0.143(12)
O10S 0.30(2) 0.100(9) 0.076(8) -0.003(6) -0.001(9) -0.063(11)
C5S 0.085(9) 0.112(13) 0.052(8) -0.025(8) 0.028(7) -0.064(9)
O3WA 0.34(3) 0.29(2) 0.130(13) -0.019(14) 0.070(14) -0.23(2)

loop_
_atom_type_symbol
_atom_type_description
_atom_type_scat_dispersion_real
_atom_type_scat_dispersion_imag
_atom_type_scat_source
C C 0.0033 0.0016 'International Tables Vol C Tables 4.2.6.8 and 6.1.1.4'
H H 0 0 'International Tables Vol C Tables 4.2.6.8 and 6.1.1.4'
N N 0.0061 0.0033 'International Tables Vol C Tables 4.2.6.8 and 6.1.1.4'
O O 0.0106 0.006 'International Tables Vol C Tables 4.2.6.8 and 6.1.1.4'
P P 0.1023 0.0942 'International Tables Vol C Tables 4.2.6.8 and 6.1.1.4'
Cl Cl 0.1484 0.1585 'International Tables Vol C Tables 4.2.6.8 and 6.1.1.4'
Ru Ru -1.2594 0.8363 'International Tables Vol C Tables 4.2.6.8 and 6.1.1.4'

loop_
_exptl_crystal_face_index_h
_exptl_crystal_face_index_k
_exptl_crystal_face_index_l
_exptl_crystal_face_perp_dist
0 -1 0 0.051
0 1 0 0.063
-13 -1 5 0.16
9 1 -3 0.153
0 0 -1 0.026
0 0 1 0.038

loop_
_geom_angle_atom_site_label_1
_geom_angle_atom_site_label_2
_geom_angle_atom_site_label_3
_geom_angle
N5 Ru1 N2 78.3(2)
N5 Ru1 N3 109.9(2)
N2 Ru1 N3 171.7(2)
N5 Ru1 N4 171.4(2)
N2 Ru1 N4 110.3(2)
N3 Ru1 N4 61.5(2)
N5 Ru1 P1 89.36(16)
N2 Ru1 P1 89.88(16)
N3 Ru1 P1 88.69(16)
N4 Ru1 P1 89.67(16)
N5 Ru1 P2 92.75(16)
N2 Ru1 P2 93.72(16)
N3 Ru1 P2 87.54(16)
N4 Ru1 P2 87.77(16)
P1 Ru1 P2 176.13(6)
N5A Ru2 N2A 77.0(2)
N5A Ru2 N3A 109.2(2)
N2A Ru2 N3A 173.7(2)
N5A Ru2 N4A 170.2(2)
N2A Ru2 N4A 112.5(2)
N3A Ru2 N4A 61.18(19)
N5A Ru2 P3 90.23(17)
N2A Ru2 P3 90.26(17)
N3A Ru2 P3 88.90(15)
N4A Ru2 P3 87.67(16)
N5A Ru2 P4 92.02(16)
N2A Ru2 P4 92.90(17)
N3A Ru2 P4 87.78(15)
N4A Ru2 P4 89.66(16)
P3 Ru2 P4 176.46(6)
C411 P4 C421 104.7(3)
C411 P4 C431 100.9(3)
C421 P4 C431 101.6(3)
C411 P4 Ru2 114.4(2)
C421 P4 Ru2 115.8(2)
C431 P4 Ru2 117.4(2)
C131 P1 C111 100.9(3)
C131 P1 C121 97.9(3)
C111 P1 C121 108.5(3)
C131 P1 Ru1 121.7(3)
C111 P1 Ru1 111.7(2)
C121 P1 Ru1 114.4(2)
C321 P3 C311 106.7(3)
C321 P3 C331 100.3(3)
C311 P3 C331 101.7(3)
C321 P3 Ru2 113.6(3)
C311 P3 Ru2 112.3(2)
C331 P3 Ru2 120.6(3)
C231 P2 C221 100.0(3)
C231 P2 C211 101.4(3)
C221 P2 C211 106.4(3)
C231 P2 Ru1 117.8(2)
C221 P2 Ru1 114.7(2)
C211 P2 Ru1 114.7(3)
O6S Cl2 O7S 113.6(5)
O6S Cl2 O5S 111.4(6)
O7S Cl2 O5S 110.5(5)
O6S Cl2 O8S 110.0(7)
O7S Cl2 O8S 104.9(5)
O5S Cl2 O8S 106.0(7)
O3S Cl1 O4S 110.3(6)
O3S Cl1 O1S 110.9(7)
O4S Cl1 O1S 107.1(7)
O3S Cl1 O2S 114.4(5)
O4S Cl1 O2S 108.0(5)
O1S Cl1 O2S 105.9(5)
C4A N4A Ru2 96.3(4)
C4A N4A H4A 131.9
Ru2 N4A H4A 131.9
C7 N2 C11 118.8(6)
C7 N2 Ru1 125.3(4)
C11 N2 Ru1 115.8(5)
C12 N5 C16 118.2(6)
C12 N5 Ru1 117.2(5)
C16 N5 Ru1 124.6(5)
C334 C333 C332 120.1(7)
C334 C333 H333 120
C332 C333 H333 120
N4A C4A N3A 108.2(5)
N4A C4A C5A 130.3(6)
N3A C4A C5A 121.4(6)
C17 N2A C21 116.9(6)
C17 N2A Ru2 126.0(5)
C21 N2A Ru2 116.8(4)
C2A N3A C4A 121.9(6)
C2A N3A Ru2 143.3(5)
C4A N3A Ru2 94.3(3)
C232 C231 C236 117.5(7)
C232 C231 P2 122.3(5)
C236 C231 P2 120.1(6)
O2 C2 N3 123.1(7)
O2 C2 N1 120.0(6)
N3 C2 N1 116.8(7)
C225 C226 C221 122.2(7)
C225 C226 H226 118.9
C221 C226 H226 118.9
C211 C216 C215 123.1(8)
C211 C216 H216 118.4
C215 C216 H216 118.4
C116 C111 C112 118.7(7)
C116 C111 P1 119.6(6)
C112 C111 P1 121.2(5)
C4 N4 Ru1 95.3(4)
C4 N4 H4 132.3
Ru1 N4 H4 132.3
N2A C21 C20 121.1(6)
N2A C21 C22 114.3(6)
C20 C21 C22 124.6(6)
C17 C18 C19 115.2(7)
C17 C18 H18 122.4
C19 C18 H18 122.4
C131 C132 C133 120.9(8)
C131 C132 H132 119.6
C133 C132 H132 119.6
C335 C336 C331 116.2(8)
C335 C336 H336 121.9
C331 C336 H336 121.9
C136 C131 C132 114.1(6)
C136 C131 P1 123.1(6)
C132 C131 P1 122.8(6)
C26 N5A C22 118.5(6)
C26 N5A Ru2 124.8(5)
C22 N5A Ru2 116.7(4)
N4 C4 N3 109.0(6)
N4 C4 C5 132.2(6)
N3 C4 C5 118.7(6)
C411 C412 C413 120.4(8)
C411 C412 H412 119.8
C413 C412 H412 119.8
C422 C421 C426 120.3(6)
C422 C421 P4 125.7(6)
C426 C421 P4 114.0(5)
C2 N3 C4 121.9(6)
C2 N3 Ru1 143.9(5)
C4 N3 Ru1 94.1(4)
C332 C331 C336 121.3(7)
C332 C331 P3 122.6(6)
C336 C331 P3 116.0(6)
C322 C321 C326 114.1(7)
C322 C321 P3 126.8(6)
C326 C321 P3 118.8(6)
C311 C316 C315 122.2(7)
C311 C316 H316 118.9
C315 C316 H316 118.9
C212 C211 C216 116.5(7)
C212 C211 P2 122.3(6)
C216 C211 P2 120.8(6)
C432 C433 C434 121.5(7)
C432 C433 H433 119.2
C434 C433 H433 119.2
C115 C114 C113 118.4(7)
C115 C114 H114 120.8
C113 C114 H114 120.8
C316 C311 C312 117.4(6)
C316 C311 P3 120.1(6)
C312 C311 P3 121.9(5)
C431 C436 C435 122.2(8)
C431 C436 H436 118.9
C435 C436 H436 118.9
N2A C17 C18 126.1(7)
N2A C17 H17 116.9
C18 C17 H17 116.9
C333 C334 C335 122.5(7)
C333 C334 H334 118.8
C335 C334 H334 118.8
N2 C7 C8 119.5(7)
N2 C7 H7 120.2
C8 C7 H7 120.2
C313 C312 C311 122.8(7)
C313 C312 H312 118.6
C311 C312 H312 118.6
C115 C116 C111 117.9(8)
C115 C116 H116 121
C111 C116 H116 121
N5A C22 C23 122.1(7)
N5A C22 C21 114.9(6)
C23 C22 C21 123.0(7)
C121 C126 C125 119.2(7)
C121 C126 H126 120.4
C125 C126 H126 120.4
N5 C16 C15 121.0(8)
N5 C16 H16 119.5
C15 C16 H16 119.5
C6A C5A C4A 115.5(6)
C6A C5A H5A 122.2
C4A C5A H5A 122.2
C234 C235 C236 121.6(7)
C234 C235 H235 119.2
C236 C235 H235 119.2
C412 C411 C416 120.1(7)
C412 C411 P4 119.6(6)
C416 C411 P4 120.3(6)
C113 C112 C111 119.1(7)
C113 C112 H112 120.4
C111 C112 H112 120.4
C433 C432 C431 120.0(6)
C433 C432 H432 120
C431 C432 H432 120
C6 N1 C2 121.2(6)
C6 N1 C1' 123.6(7)
C2 N1 C1' 115.1(6)
C112 C113 C114 121.7(7)
C112 C113 H113 119.1
C114 C113 H113 119.1
C314 C315 C316 118.2(8)
C314 C315 H315 120.9
C316 C315 H315 120.9
C235 C236 C231 120.2(7)
C235 C236 H236 119.9
C231 C236 H236 119.9
C224 C223 C222 118.4(9)
C224 C223 H223 120.8
C222 C223 H223 120.8
C224 C225 C226 121.2(9)
C224 C225 H225 119.4
C226 C225 H225 119.4
C114 C115 C116 123.5(8)
C114 C115 H115 118.2
C116 C115 H115 118.2
C6 C5 C4 118.1(8)
C6 C5 H5 120.9
C4 C5 H5 120.9
C436 C435 C434 118.3(7)
C436 C435 H435 120.8
C434 C435 H435 120.8
C435 C434 C433 118.3(8)
C435 C434 H434 120.9
C433 C434 H434 120.9
C326 C325 C324 118.1(8)
C326 C325 H325 120.9
C324 C325 H325 120.9
N2 C11 C10 120.5(7)
N2 C11 C12 114.5(6)
C10 C11 C12 125.0(7)
C226 C221 C222 115.1(7)
C226 C221 P2 118.3(5)
C222 C221 P2 126.7(6)
C414 C415 C416 123.3(8)
C414 C415 H415 118.4
C416 C415 H415 118.4
C325 C326 C321 124.5(8)
C325 C326 H326 117.8
C321 C326 H326 117.8
C126 C121 C122 120.6(6)
C126 C121 P1 116.0(5)
C122 C121 P1 123.4(5)
C133 C134 C135 118.4(8)
C133 C134 H134 120.8
C135 C134 H134 120.8
C415 C414 C413 120.3(8)
C415 C414 H414 119.8
C413 C414 H414 119.8
C5A C6A N1A 123.2(6)
C5A C6A H6A 118.4
N1A C6A H6A 118.4
C6A N1A C2A 119.4(6)
C6A N1A C1" 120.7(5)
C2A N1A C1" 118.1(6)
C122 C123 C124 120.8(8)
C122 C123 H123 119.6
C124 C123 H123 119.6
C213 C214 C215 120.2(8)
C213 C214 H214 119.9
C215 C214 H214 119.9
C423 C424 C425 120.2(7)
C423 C424 H424 119.9
C425 C424 H424 119.9
C415 C416 C411 117.0(8)
C415 C416 H416 121.5
C411 C416 H416 121.5
C211 C212 C213 120.8(7)
C211 C212 H212 119.6
C213 C212 H212 119.6
C231 C232 C233 120.4(7)
C231 C232 H232 119.8
C233 C232 H232 119.8
C223 C222 C221 121.5(9)
C223 C222 H222 119.2
C221 C222 H222 119.2
N5A C26 C25 123.8(8)
N5A C26 H26 118.1
C25 C26 H26 118.1
C312 C313 C314 118.5(8)
C312 C313 H313 120.8
C314 C313 H313 120.8
C234 C233 C232 118.8(8)
C234 C233 H233 120.6
C232 C233 H233 120.6
C414 C413 C412 118.8(8)
C414 C413 H413 120.6
C412 C413 H413 120.6
C124 C125 C126 120.1(8)
C124 C125 H125 120
C126 C125 H125 120
C125 C124 C123 119.5(8)
C125 C124 H124 120.3
C123 C124 H124 120.3
C436 C431 C432 119.6(7)
C436 C431 P4 120.7(6)
C432 C431 P4 119.5(5)
C9 C10 C11 118.9(7)
C9 C10 H10 120.6
C11 C10 H10 120.6
N5 C12 C13 119.7(7)
N5 C12 C11 114.0(6)
C13 C12 C11 126.3(7)
C331 C332 C333 119.7(8)
C331 C332 H332 120.2
C333 C332 H332 120.2
C14 C13 C12 121.8(9)
C14 C13 H13 119.1
C12 C13 H13 119.1
C214 C213 C212 120.9(8)
C214 C213 H213 119.5
C212 C213 H213 119.5
C20 C19 C18 119.2(7)
C20 C19 H19 120.4
C18 C19 H19 120.4
C235 C234 C233 121.5(8)
C235 C234 H234 119.2
C233 C234 H234 119.2
C136 C135 C134 119.6(9)
C136 C135 H135 120.2
C134 C135 H135 120.2
C19 C20 C21 121.5(7)
C19 C20 H20 119.3
C21 C20 H20 119.3
C123 C122 C121 119.7(7)
C123 C122 H122 120.1
C121 C122 H122 120.1
C14 C15 C16 119.1(8)
C14 C15 H15 120.5
C16 C15 H15 120.5
C5 C6 N1 122.8(7)
C5 C6 H6 118.6
N1 C6 H6 118.6
C315 C314 C313 120.8(8)
C315 C314 H314 119.6
C313 C314 H314 119.6
C321 C322 C323 123.3(8)
C321 C322 H322 118.3
C323 C322 H322 118.3
C225 C224 C223 121.5(9)
C225 C224 H224 119.2
C223 C224 H224 119.2
C135 C136 C131 126.8(8)
C135 C136 H136 116.6
C131 C136 H136 116.6
C22 C23 C24 119.0(8)
C22 C23 H23 120.5
C24 C23 H23 120.5
C8 C9 C10 118.8(7)
C8 C9 H9 120.6
C10 C9 H9 120.6
C26 C25 C24 119.2(9)
C26 C25 H25 120.4
C24 C25 H25 120.4
C25 C24 C23 117.4(9)
C25 C24 H24 121.3
C23 C24 H24 121.3
C336 C335 C334 120.2(9)
C336 C335 H335 119.9
C334 C335 H335 119.9
C214 C215 C216 118.1(8)
C214 C215 H215 121
C216 C215 H215 121
C424 C423 C422 122.7(8)
C424 C423 H423 118.6
C422 C423 H423 118.6
O1" C1" N1A 111.7(6)
O1" C1" C2" 106.6(5)
N1A C1" C2" 114.1(6)
O1" C1" H1" 108
N1A C1" H1" 108
C2" C1" H1" 108
C421 C422 C423 118.5(8)
C421 C422 H422 120.8
C423 C422 H422 120.8
O1' C1' C2' 105.6(5)
O1' C1' N1 106.4(6)
C2' C1' N1 115.3(6)
O1' C1' H1' 109.8
C2' C1' H1' 109.8
N1 C1' H1' 109.8
O2A C2A N3A 123.1(7)
O2A C2A N1A 118.5(7)
N3A C2A N1A 118.4(7)
C13 C14 C15 120.1(8)
C13 C14 H14 120
C15 C14 H14 120
C323 C324 C325 121.2(8)
C323 C324 H324 119.4
C325 C324 H324 119.4
C324 C323 C322 118.7(9)
C324 C323 H323 120.6
C322 C323 H323 120.6
C9 C8 C7 123.5(8)
C9 C8 H8 118.3
C7 C8 H8 118.3
C1" O1" C4" 109.9(5)
C425 C426 C421 121.8(7)
C425 C426 H426 119.1
C421 C426 H426 119.1
C426 C425 C424 116.4(8)
C426 C425 H425 121.8
C424 C425 H425 121.8
C134 C133 C132 120.1(9)
C134 C133 H133 119.9
C132 C133 H133 119.9
O3" C3" C4" 110.3(8)
O3" C3" C2" 112.3(11)
C4" C3" C2" 99.4(7)
O3" C3" H3"1 111.4
C4" C3" H3"1 111.4
C2" C3" H3"1 111.4
C2" O2" H2" 109.5
C4" C5" O5" 111.7(10)
C4" C5" H5"1 109.3
O5" C5" H5"1 109.3
C4" C5" H5"2 109.3
O5" C5" H5"2 109.3
H5"1 C5" H5"2 107.9
C5" C4" O1" 110.4(9)
C5" C4" C3" 116.9(9)
O1" C4" C3" 104.7(5)
C5" C4" H4" 108.2
O1" C4" H4" 108.2
C3" C4" H4" 108.2
C1" C2" O2" 108.0(6)
C1" C2" C3" 103.9(8)
O2" C2" C3" 112.8(7)
C1" C2" H2"1 110.7
O2" C2" H2"1 110.7
C3" C2" H2"1 110.7
C5" O5" H5" 109.5
C1' O1' C4' 104.2(6)
C3' O3' H3' 109.5
C3" O3" H3" 109.5
O3' C3' C4' 104.8(9)
O3' C3' C2' 113.8(6)
C4' C3' C2' 101.1(6)
O3' C3' H3'1 112.1
C4' C3' H3'1 112.1
C2' C3' H3'1 112.1
C2' O2' H2' 109.5
O2' C2' C1' 119.3(7)
O2' C2' C3' 112.8(6)
C1' C2' C3' 103.5(6)
O2' C2' H2'1 106.9
C1' C2' H2'1 106.9
C3' C2' H2'1 106.9
O1' C4' C3' 110.3(8)
O1' C4' C5' 104.5(9)
C3' C4' C5' 115.0(13)
O1' C4' H4' 109
C3' C4' H4' 109
C5' C4' H4' 109
C4S O9S C2S 125.0(11)
O5' C5' C4' 104.2(12)
O5' C5' H5'1 110.9
C4' C5' H5'1 110.9
O5' C5' H5'2 110.9
C4' C5' H5'2 110.9
H5'1 C5' H5'2 108.9
C5' O5' H5' 112.5
C4S C3S H3S1 109.5
C4S C3S H3S2 109.5
H3S1 C3S H3S2 109.5
C4S C3S H3S3 109.5
H3S1 C3S H3S3 109.5
H3S2 C3S H3S3 109.5
O3WA O3W H31W 111.9
O3WA O3W H32W 136.3
H31W O3W H32W 107.7
C1S C2S O9S 119.5(13)
C1S C2S H2S1 107.5
O9S C2S H2S1 107.5
C1S C2S H2S2 107.5
O9S C2S H2S2 107.5
H2S1 C2S H2S2 107
C2S C1S H1S1 109.5
C2S C1S H1S2 109.5
H1S1 C1S H1S2 109.5
C2S C1S H1S3 109.5
H1S1 C1S H1S3 109.5
H1S2 C1S H1S3 109.5
O9S C4S C3S 114.1(10)
O9S C4S H4S1 108.7
C3S C4S H4S1 108.7
O9S C4S H4S2 108.7
C3S C4S H4S2 108.7
H4S1 C4S H4S2 107.6
H11W O1W H12W 107.7
C5S O10S H10S 109.5
O10S C5S H5S1 109.5
O10S C5S H5S2 109.5
H5S1 C5S H5S2 109.5
O10S C5S H5S3 109.5
H5S1 C5S H5S3 109.5
H5S2 C5S H5S3 109.5
O3W O3WA H13A 106.9
O3W O3WA H23A 98.5
H13A O3WA H23A 107.7

loop_
_geom_bond_atom_site_label_1
_geom_bond_atom_site_label_2
_geom_bond_distance
Ru1 N5 2.044(5)
Ru1 N2 2.060(5)
Ru1 N3 2.122(6)
Ru1 N4 2.146(5)
Ru1 P1 2.389(2)
Ru1 P2 2.403(2)
Ru2 N5A 2.055(5)
Ru2 N2A 2.071(5)
Ru2 N3A 2.128(5)
Ru2 N4A 2.129(4)
Ru2 P3 2.384(2)
Ru2 P4 2.401(2)
P4 C411 1.848(7)
P4 C421 1.862(6)
P4 C431 1.871(8)
P1 C131 1.807(7)
P1 C111 1.819(7)
P1 C121 1.860(6)
P3 C321 1.823(8)
P3 C311 1.840(7)
P3 C331 1.853(7)
P2 C231 1.795(8)
P2 C221 1.809(8)
P2 C211 1.826(6)
Cl2 O6S 1.342(6)
Cl2 O7S 1.375(5)
Cl2 O5S 1.388(8)
Cl2 O8S 1.403(7)
Cl1 O3S 1.351(8)
Cl1 O4S 1.354(6)
Cl1 O1S 1.362(7)
Cl1 O2S 1.457(6)
N4A C4A 1.305(7)
N4A H4A 0.86
N2 C7 1.346(7)
N2 C11 1.369(7)
N5 C12 1.355(8)
N5 C16 1.367(8)
O2 C2 1.285(8)
C333 C334 1.324(12)
C333 C332 1.385(9)
C333 H333 0.93
C4A N3A 1.370(8)
C4A C5A 1.429(8)
N2A C17 1.337(8)
N2A C21 1.359(7)
N3A C2A 1.360(8)
C231 C232 1.412(10)
C231 C236 1.416(8)
C2 N3 1.334(8)
C2 N1 1.393(9)
C226 C225 1.365(11)
C226 C221 1.369(9)
C226 H226 0.93
C216 C211 1.379(10)
C216 C215 1.386(10)
C216 H216 0.93
C111 C116 1.415(9)
C111 C112 1.416(9)
N4 C4 1.302(8)
N4 H4 0.86
C21 C20 1.400(8)
C21 C22 1.436(9)
C18 C17 1.378(8)
C18 C19 1.452(10)
C18 H18 0.93
C132 C131 1.384(10)
C132 C133 1.439(10)
C132 H132 0.93
C336 C335 1.390(10)
C336 C331 1.440(10)
C336 H336 0.93
C131 C136 1.370(10)
N5A C26 1.329(8)
N5A C22 1.366(7)
C4 N3 1.378(8)
C4 C5 1.437(8)
C412 C411 1.386(10)
C412 C413 1.409(10)
C412 H412 0.93
C421 C422 1.349(9)
C421 C426 1.404(9)
C331 C332 1.376(10)
C321 C322 1.346(10)
C321 C326 1.436(9)
C316 C311 1.367(8)
C316 C315 1.413(9)
C316 H316 0.93
C211 C212 1.378(10)
O2A C2A 1.198(8)
C433 C432 1.317(11)
C433 C434 1.409(10)
C433 H433 0.93
C114 C115 1.341(11)
C114 C113 1.384(10)
C114 H114 0.93
C311 C312 1.379(9)
C436 C431 1.342(9)
C436 C435 1.371(10)
C436 H436 0.93
C17 H17 0.93
C334 C335 1.399(13)
C334 H334 0.93
C7 C8 1.379(9)
C7 H7 0.93
C312 C313 1.374(10)
C312 H312 0.93
C116 C115 1.383(10)
C116 H116 0.93
C22 C23 1.384(8)
C126 C121 1.336(9)
C126 C125 1.440(10)
C126 H126 0.93
C16 C15 1.380(10)
C16 H16 0.93
C5A C6A 1.377(9)
C5A H5A 0.93
C235 C234 1.348(11)
C235 C236 1.400(11)
C235 H235 0.93
C411 C416 1.409(10)
C112 C113 1.368(9)
C112 H112 0.93
C432 C431 1.388(10)
C432 H432 0.93
N1 C6 1.358(10)
N1 C1' 1.524(8)
C113 H113 0.93
C315 C314 1.369(11)
C315 H315 0.93
C236 H236 0.93
C223 C224 1.364(12)
C223 C222 1.380(11)
C223 H223 0.93
C225 C224 1.305(12)
C225 H225 0.93
C115 H115 0.93
C5 C6 1.276(10)
C5 H5 0.93
C435 C434 1.391(11)
C435 H435 0.93
C434 H434 0.93
C325 C326 1.309(10)
C325 C324 1.430(12)
C325 H325 0.93
C11 C10 1.402(10)
C11 C12 1.470(10)
C221 C222 1.424(10)
C415 C414 1.341(10)
C415 C416 1.397(10)
C415 H415 0.93
C326 H326 0.93
C121 C122 1.407(10)
C134 C133 1.357(13)
C134 C135 1.381(12)
C134 H134 0.93
C414 C413 1.380(11)
C414 H414 0.93
C6A N1A 1.391(9)
C6A H6A 0.93
N1A C2A 1.410(8)
N1A C1" 1.444(8)
C123 C122 1.338(10)
C123 C124 1.410(11)
C123 H123 0.93
C214 C213 1.351(12)
C214 C215 1.375(12)
C214 H214 0.93
C424 C423 1.348(11)
C424 C425 1.426(11)
C424 H424 0.93
C416 H416 0.93
C212 C213 1.388(9)
C212 H212 0.93
C232 C233 1.447(11)
C232 H232 0.93
C222 H222 0.93
C26 C25 1.374(10)
C26 H26 0.93
C313 C314 1.399(11)
C313 H313 0.93
C233 C234 1.368(11)
C233 H233 0.93
C413 H413 0.93
C125 C124 1.332(12)
C125 H125 0.93
C124 H124 0.93
C10 C9 1.378(11)
C10 H10 0.93
C12 C13 1.381(10)
C332 H332 0.93
C13 C14 1.309(12)
C13 H13 0.93
C213 H213 0.93
C19 C20 1.327(10)
C19 H19 0.93
C234 H234 0.93
C135 C136 1.326(10)
C135 H135 0.93
C20 H20 0.93
C122 H122 0.93
C15 C14 1.357(12)
C15 H15 0.93
C6 H6 0.93
C314 H314 0.93
C322 C323 1.432(10)
C322 H322 0.93
C224 H224 0.93
C136 H136 0.93
C23 C24 1.426(12)
C23 H23 0.93
C9 C8 1.302(9)
C9 H9 0.93
C25 C24 1.407(12)
C25 H25 0.93
C24 H24 0.93
C335 H335 0.93
C215 H215 0.93
C423 C422 1.396(11)
C423 H423 0.93
C1" O1" 1.382(7)
C1" C2" 1.483(10)
C1" H1" 0.98
C422 H422 0.93
C1' O1' 1.418(8)
C1' C2' 1.479(9)
C1' H1' 0.98
C14 H14 0.93
C324 C323 1.302(11)
C324 H324 0.93
C323 H323 0.93
C8 H8 0.93
O1" C4" 1.459(7)
C426 C425 1.393(10)
C426 H426 0.93
C425 H425 0.93
C133 H133 0.93
C3" O3" 1.427(11)
C3" C4" 1.510(11)
C3" C2" 1.516(13)
C3" H3"1 0.98
O2" C2" 1.493(10)
O2" H2" 0.82
C5" C4" 1.413(14)
C5" O5" 1.491(13)
C5" H5"1 0.97
C5" H5"2 0.97
C4" H4" 0.98
C2" H2"1 0.98
O5" H5" 0.82
O1' C4' 1.422(9)
O3' C3' 1.393(9)
O3' H3' 0.82
O3" H3" 0.82
C3' C4' 1.514(12)
C3' C2' 1.529(9)
C3' H3'1 0.98
O2' C2' 1.383(8)
O2' H2' 0.82
C2' H2'1 0.98
C4' C5' 1.52(2)
C4' H4' 0.98
O9S C4S 1.451(12)
O9S C2S 1.503(13)
C5' O5' 1.48(3)
C5' H5'1 0.97
C5' H5'2 0.97
O5' H5' 0.82
C3S C4S 1.502(17)
C3S H3S1 0.96
C3S H3S2 0.96
C3S H3S3 0.96
O3W O3WA 1.61(3)
O3W H31W 0.85
O3W H32W 0.8502
C2S C1S 1.268(19)
C2S H2S1 0.97
C2S H2S2 0.97
C1S H1S1 0.96
C1S H1S2 0.96
C1S H1S3 0.96
C4S H4S1 0.97
C4S H4S2 0.97
O1W H11W 0.85
O1W H12W 0.85
O10S C5S 1.257(17)
O10S H10S 0.82
C5S H5S1 0.96
C5S H5S2 0.96
C5S H5S3 0.96
O3WA H13A 0.8499
O3WA H23A 0.8501

loop_
_geom_torsion_atom_site_label_1
_geom_torsion_atom_site_label_2
_geom_torsion_atom_site_label_3
_geom_torsion_atom_site_label_4
_geom_torsion
N5A Ru2 P4 C411 124.5(3)
N2A Ru2 P4 C411 -158.4(3)
N3A Ru2 P4 C411 15.3(3)
N4A Ru2 P4 C411 -45.9(3)
P3 Ru2 P4 C411 -5.0(11)
N5A Ru2 P4 C421 2.5(3)
N2A Ru2 P4 C421 79.6(3)
N3A Ru2 P4 C421 -106.7(3)
N4A Ru2 P4 C421 -167.8(3)
P3 Ru2 P4 C421 -127.0(10)
N5A Ru2 P4 C431 -117.6(3)
N2A Ru2 P4 C431 -40.5(3)
N3A Ru2 P4 C431 133.2(3)
N4A Ru2 P4 C431 72.0(3)
P3 Ru2 P4 C431 112.9(10)
N5 Ru1 P1 C131 -140.9(3)
N2 Ru1 P1 C131 -62.6(3)
N3 Ru1 P1 C131 109.2(3)
N4 Ru1 P1 C131 47.7(3)
P2 Ru1 P1 C131 96.1(10)
N5 Ru1 P1 C111 100.1(3)
N2 Ru1 P1 C111 178.3(3)
N3 Ru1 P1 C111 -9.9(3)
N4 Ru1 P1 C111 -71.4(3)
P2 Ru1 P1 C111 -22.9(10)
N5 Ru1 P1 C121 -23.7(3)
N2 Ru1 P1 C121 54.6(3)
N3 Ru1 P1 C121 -133.6(3)
N4 Ru1 P1 C121 164.9(3)
P2 Ru1 P1 C121 -146.6(9)
N5A Ru2 P3 C321 21.0(3)
N2A Ru2 P3 C321 -56.0(3)
N3A Ru2 P3 C321 130.3(3)
N4A Ru2 P3 C321 -168.5(3)
P4 Ru2 P3 C321 150.5(10)
N5A Ru2 P3 C311 -100.2(3)
N2A Ru2 P3 C311 -177.2(3)
N3A Ru2 P3 C311 9.1(3)
N4A Ru2 P3 C311 70.3(3)
P4 Ru2 P3 C311 29.4(11)
N5A Ru2 P3 C331 140.1(3)
N2A Ru2 P3 C331 63.0(3)
N3A Ru2 P3 C331 -110.7(3)
N4A Ru2 P3 C331 -49.5(3)
P4 Ru2 P3 C331 -90.4(10)
N5 Ru1 P2 C231 116.5(3)
N2 Ru1 P2 C231 38.1(3)
N3 Ru1 P2 C231 -133.7(3)
N4 Ru1 P2 C231 -72.1(3)
P1 Ru1 P2 C231 -120.7(10)
N5 Ru1 P2 C221 -0.7(3)
N2 Ru1 P2 C221 -79.1(3)
N3 Ru1 P2 C221 109.1(3)
N4 Ru1 P2 C221 170.6(3)
P1 Ru1 P2 C221 122.1(10)
N5 Ru1 P2 C211 -124.4(3)
N2 Ru1 P2 C211 157.2(3)
N3 Ru1 P2 C211 -14.5(3)
N4 Ru1 P2 C211 47.0(3)
P1 Ru1 P2 C211 -1.5(10)
N5A Ru2 N4A C4A -13.8(15)
N2A Ru2 N4A C4A 179.2(4)
N3A Ru2 N4A C4A -1.5(4)
P3 Ru2 N4A C4A -91.5(4)
P4 Ru2 N4A C4A 86.2(4)
N5 Ru1 N2 C7 -175.9(6)
N3 Ru1 N2 C7 14.7(19)
N4 Ru1 N2 C7 5.2(6)
P1 Ru1 N2 C7 94.8(5)
P2 Ru1 N2 C7 -83.8(5)
N5 Ru1 N2 C11 1.4(5)
N3 Ru1 N2 C11 -168.0(14)
N4 Ru1 N2 C11 -177.5(5)
P1 Ru1 N2 C11 -87.9(5)
P2 Ru1 N2 C11 93.5(5)
N2 Ru1 N5 C12 -3.2(5)
N3 Ru1 N5 C12 175.1(5)
N4 Ru1 N5 C12 170.3(12)
P1 Ru1 N5 C12 86.8(5)
P2 Ru1 N5 C12 -96.5(5)
N2 Ru1 N5 C16 177.3(6)
N3 Ru1 N5 C16 -4.3(6)
N4 Ru1 N5 C16 -9.1(18)
P1 Ru1 N5 C16 -92.6(6)
P2 Ru1 N5 C16 84.1(6)
Ru2 N4A C4A N3A 2.1(6)
Ru2 N4A C4A C5A 179.3(8)
N5A Ru2 N2A C17 -178.2(7)
N3A Ru2 N2A C17 -6(2)
N4A Ru2 N2A C17 -0.4(7)
P3 Ru2 N2A C17 -88.0(6)
P4 Ru2 N2A C17 90.4(6)
N5A Ru2 N2A C21 -5.0(5)
N3A Ru2 N2A C21 167.5(18)
N4A Ru2 N2A C21 172.7(5)
P3 Ru2 N2A C21 85.1(5)
P4 Ru2 N2A C21 -96.4(5)
N4A C4A N3A C2A -175.8(6)
C5A C4A N3A C2A 6.7(10)
N4A C4A N3A Ru2 -2.1(6)
C5A C4A N3A Ru2 -179.6(6)
N5A Ru2 N3A C2A -9.9(9)
N2A Ru2 N3A C2A 18E1(2)
N4A Ru2 N3A C2A 172.3(9)
P3 Ru2 N3A C2A -99.7(8)
P4 Ru2 N3A C2A 81.5(8)
N5A Ru2 N3A C4A 179.2(4)
N2A Ru2 N3A C4A 7(2)
N4A Ru2 N3A C4A 1.4(4)
P3 Ru2 N3A C4A 89.4(4)
P4 Ru2 N3A C4A -89.4(4)
C221 P2 C231 C232 -23.9(7)
C211 P2 C231 C232 85.3(7)
Ru1 P2 C231 C232 -148.8(6)
C221 P2 C231 C236 161.2(6)
C211 P2 C231 C236 -89.6(6)
Ru1 P2 C231 C236 36.3(6)
C131 P1 C111 C116 164.3(6)
C121 P1 C111 C116 62.1(7)
Ru1 P1 C111 C116 -64.9(6)
C131 P1 C111 C112 -23.4(7)
C121 P1 C111 C112 -125.7(6)
Ru1 P1 C111 C112 107.4(6)
N5 Ru1 N4 C4 3.3(16)
N2 Ru1 N4 C4 176.6(4)
N3 Ru1 N4 C4 -1.9(4)
P1 Ru1 N4 C4 86.8(4)
P2 Ru1 N4 C4 -90.3(4)
C17 N2A C21 C20 -2.5(11)
Ru2 N2A C21 C20 -176.3(6)
C17 N2A C21 C22 178.6(7)
Ru2 N2A C21 C22 4.9(8)
C133 C132 C131 C136 -0.2(10)
C133 C132 C131 P1 179.5(5)
C111 P1 C131 C136 -59.1(7)
C121 P1 C131 C136 51.6(7)
Ru1 P1 C131 C136 176.8(5)
C111 P1 C131 C132 121.2(6)
C121 P1 C131 C132 -128.1(6)
Ru1 P1 C131 C132 -3.0(7)
N2A Ru2 N5A C26 -176.9(6)
N3A Ru2 N5A C26 3.9(6)
N4A Ru2 N5A C26 15.3(16)
P3 Ru2 N5A C26 92.9(6)
P4 Ru2 N5A C26 -84.4(6)
N2A Ru2 N5A C22 4.4(5)
N3A Ru2 N5A C22 -174.7(5)
N4A Ru2 N5A C22 -163.4(11)
P3 Ru2 N5A C22 -85.8(5)
P4 Ru2 N5A C22 96.9(5)
Ru1 N4 C4 N3 2.7(6)
Ru1 N4 C4 C5 -179.0(8)
C411 P4 C421 C422 -7.2(8)
C431 P4 C421 C422 -111.9(8)
Ru2 P4 C421 C422 119.7(7)
C411 P4 C421 C426 171.3(6)
C431 P4 C421 C426 66.7(6)
Ru2 P4 C421 C426 -61.7(6)
O2 C2 N3 C4 -175.3(7)
N1 C2 N3 C4 2.7(10)
O2 C2 N3 Ru1 8.9(14)
N1 C2 N3 Ru1 -173.0(6)
N4 C4 N3 C2 179.8(6)
C5 C4 N3 C2 1.2(11)
N4 C4 N3 Ru1 -2.7(6)
C5 C4 N3 Ru1 178.7(6)
N5 Ru1 N3 C2 -1.0(9)
N2 Ru1 N3 C2 168.0(14)
N4 Ru1 N3 C2 178.1(9)
P1 Ru1 N3 C2 87.8(8)
P2 Ru1 N3 C2 -93.1(8)
N5 Ru1 N3 C4 -177.4(4)
N2 Ru1 N3 C4 -8.4(18)
N4 Ru1 N3 C4 1.8(4)
P1 Ru1 N3 C4 -88.6(4)
P2 Ru1 N3 C4 90.6(4)
C335 C336 C331 C332 0.4(11)
C335 C336 C331 P3 -178.8(5)
C321 P3 C331 C332 130.8(6)
C311 P3 C331 C332 -119.6(6)
Ru2 P3 C331 C332 5.4(7)
C321 P3 C331 C336 -50.0(6)
C311 P3 C331 C336 59.7(6)
Ru2 P3 C331 C336 -175.4(4)
C311 P3 C321 C322 32.8(8)
C331 P3 C321 C322 138.5(8)
Ru2 P3 C321 C322 -91.4(8)
C311 P3 C321 C326 -154.1(6)
C331 P3 C321 C326 -48.5(7)
Ru2 P3 C321 C326 81.6(6)
C215 C216 C211 C212 -6.1(12)
C215 C216 C211 P2 -179.6(7)
C231 P2 C211 C212 24.5(7)
C221 P2 C211 C212 128.6(7)
Ru1 P2 C211 C212 -103.5(7)
C231 P2 C211 C216 -162.3(6)
C221 P2 C211 C216 -58.3(7)
Ru1 P2 C211 C216 69.7(6)
C315 C316 C311 C312 2.5(11)
C315 C316 C311 P3 173.8(6)
C321 P3 C311 C316 130.0(6)
C331 P3 C311 C316 25.3(7)
Ru2 P3 C311 C316 -105.0(6)
C321 P3 C311 C312 -59.2(7)
C331 P3 C311 C312 -163.9(6)
Ru2 P3 C311 C312 65.9(7)
C21 N2A C17 C18 3.2(12)
Ru2 N2A C17 C18 176.4(6)
C19 C18 C17 N2A -2.2(12)
C332 C333 C334 C335 -1.4(12)
C11 N2 C7 C8 1.0(10)
Ru1 N2 C7 C8 178.3(6)
C316 C311 C312 C313 -1.4(12)
P3 C311 C312 C313 -172.5(6)
C112 C111 C116 C115 4.3(11)
P1 C111 C116 C115 176.7(6)
C26 N5A C22 C23 1.6(11)
Ru2 N5A C22 C23 -179.7(6)
C26 N5A C22 C21 178.0(7)
Ru2 N5A C22 C21 -3.2(8)
N2A C21 C22 N5A -1.1(10)
C20 C21 C22 N5A -179.9(7)
N2A C21 C22 C23 175.3(7)
C20 C21 C22 C23 -3.5(13)
C12 N5 C16 C15 -0.8(12)
Ru1 N5 C16 C15 178.6(7)
N4A C4A C5A C6A 179.7(8)
N3A C4A C5A C6A -3.4(11)
C413 C412 C411 C416 3.9(12)
C413 C412 C411 P4 -176.1(6)
C421 P4 C411 C412 -128.2(6)
C431 P4 C411 C412 -23.0(7)
Ru2 P4 C411 C412 104.0(6)
C421 P4 C411 C416 51.7(7)
C431 P4 C411 C416 156.9(6)
Ru2 P4 C411 C416 -76.1(6)
C116 C111 C112 C113 1.9(11)
P1 C111 C112 C113 -170.4(6)
C434 C433 C432 C431 -0.3(12)
O2 C2 N1 C6 171.5(8)
N3 C2 N1 C6 -6.6(11)
O2 C2 N1 C1' -8.8(11)
N3 C2 N1 C1' 173.1(6)
C111 C112 C113 C114 -7.5(13)
C115 C114 C113 C112 6.6(14)
C311 C316 C315 C314 -2.0(12)
C234 C235 C236 C231 -2.5(12)
C232 C231 C236 C235 1.6(11)
P2 C231 C236 C235 176.7(6)
C221 C226 C225 C224 1.1(15)
C113 C114 C115 C116 0.0(13)
C111 C116 C115 C114 -5.4(12)
N4 C4 C5 C6 -179.7(9)
N3 C4 C5 C6 -1.5(12)
C431 C436 C435 C434 -0.7(12)
C436 C435 C434 C433 1.8(12)
C432 C433 C434 C435 -1.3(12)
C7 N2 C11 C10 -0.4(11)
Ru1 N2 C11 C10 -177.9(6)
C7 N2 C11 C12 177.9(6)
Ru1 N2 C11 C12 0.4(8)
C225 C226 C221 C222 1.6(13)
C225 C226 C221 P2 -178.6(7)
C231 P2 C221 C226 -68.7(7)
C211 P2 C221 C226 -173.8(7)
Ru1 P2 C221 C226 58.3(7)
C231 P2 C221 C222 111.1(8)
C211 P2 C221 C222 6.0(8)
Ru1 P2 C221 C222 -122.0(7)
C324 C325 C326 C321 -1.7(13)
C322 C321 C326 C325 0.7(12)
P3 C321 C326 C325 -173.2(7)
C125 C126 C121 C122 -0.9(11)
C125 C126 C121 P1 176.1(6)
C131 P1 C121 C126 55.1(6)
C111 P1 C121 C126 159.4(6)
Ru1 P1 C121 C126 -75.2(6)
C131 P1 C121 C122 -128.0(7)
C111 P1 C121 C122 -23.6(7)
Ru1 P1 C121 C122 101.8(6)
C416 C415 C414 C413 2.9(13)
C4A C5A C6A N1A -0.8(12)
C5A C6A N1A C2A 1.8(12)
C5A C6A N1A C1" -162.5(8)
C414 C415 C416 C411 -2.8(12)
C412 C411 C416 C415 -0.7(11)
P4 C411 C416 C415 179.4(6)
C216 C211 C212 C213 7.1(11)
P2 C211 C212 C213 -179.5(6)
C236 C231 C232 C233 -0.3(11)
P2 C231 C232 C233 -175.3(6)
C224 C223 C222 C221 0.7(14)
C226 C221 C222 C223 -2.5(13)
P2 C221 C222 C223 177.8(7)
C22 N5A C26 C25 -0.7(11)
Ru2 N5A C26 C25 -179.4(7)
C311 C312 C313 C314 -0.2(12)
C231 C232 C233 C234 -0.2(12)
C415 C414 C413 C412 0.5(13)
C411 C412 C413 C414 -3.9(13)
C121 C126 C125 C124 -1.6(13)
C126 C125 C124 C123 4.5(15)
C122 C123 C124 C125 -5.1(15)
C435 C436 C431 C432 -0.9(11)
C435 C436 C431 P4 -176.0(6)
C433 C432 C431 C436 1.4(11)
C433 C432 C431 P4 176.6(6)
C411 P4 C431 C436 91.4(6)
C421 P4 C431 C436 -160.9(6)
Ru2 P4 C431 C436 -33.5(7)
C411 P4 C431 C432 -83.7(6)
C421 P4 C431 C432 23.9(6)
Ru2 P4 C431 C432 151.3(5)
N2 C11 C10 C9 0.2(12)
C12 C11 C10 C9 -177.9(8)
C16 N5 C12 C13 1.5(11)
Ru1 N5 C12 C13 -178.0(6)
C16 N5 C12 C11 -176.2(7)
Ru1 N5 C12 C11 4.4(8)
N2 C11 C12 N5 -3.0(10)
C10 C11 C12 N5 175.1(7)
N2 C11 C12 C13 179.5(8)
C10 C11 C12 C13 -2.3(14)
C336 C331 C332 C333 1.5(10)
P3 C331 C332 C333 -179.3(5)
C334 C333 C332 C331 -1.1(11)
N5 C12 C13 C14 1.1(14)
C11 C12 C13 C14 178.5(9)
C215 C214 C213 C212 -1.5(14)
C211 C212 C213 C214 -3.5(13)
C17 C18 C19 C20 0.4(12)
C236 C235 C234 C233 2.0(13)
C232 C233 C234 C235 -0.6(12)
C133 C134 C135 C136 4.0(12)
C18 C19 C20 C21 0.1(13)
N2A C21 C20 C19 1.0(12)
C22 C21 C20 C19 179.7(8)
C124 C123 C122 C121 2.6(15)
C126 C121 C122 C123 0.4(13)
P1 C121 C122 C123 -176.4(7)
N5 C16 C15 C14 -2.3(15)
C4 C5 C6 N1 -2.4(14)
C2 N1 C6 C5 6.7(14)
C1' N1 C6 C5 -173.0(8)
C316 C315 C314 C313 0.2(12)
C312 C313 C314 C315 0.8(12)
C326 C321 C322 C323 -0.3(13)
P3 C321 C322 C323 173.1(8)
C226 C225 C224 C223 -3.1(16)
C222 C223 C224 C225 2.1(16)
C134 C135 C136 C131 -3.6(14)
C132 C131 C136 C135 1.6(12)
P1 C131 C136 C135 -178.2(7)
N5A C22 C23 C24 0.5(13)
C21 C22 C23 C24 -175.6(8)
C11 C10 C9 C8 -0.6(13)
N5A C26 C25 C24 -2.2(14)
C26 C25 C24 C23 4.1(15)
C22 C23 C24 C25 -3.3(14)
C331 C336 C335 C334 -2.8(12)
C333 C334 C335 C336 3.4(13)
C213 C214 C215 C216 2.6(14)
C211 C216 C215 C214 1.3(13)
C425 C424 C423 C422 0.0(16)
C6A N1A C1" O1" 5.5(10)
C2A N1A C1" O1" -159.1(6)
C6A N1A C1" C2" -115.6(8)
C2A N1A C1" C2" 79.9(9)
C426 C421 C422 C423 2.2(12)
P4 C421 C422 C423 -179.3(7)
C424 C423 C422 C421 -0.4(15)
C6 N1 C1' O1' 29.6(10)
C2 N1 C1' O1' -150.1(6)
C6 N1 C1' C2' -87.0(10)
C2 N1 C1' C2' 93.3(8)
C4A N3A C2A O2A 174.6(7)
Ru2 N3A C2A O2A 5.3(14)
C4A N3A C2A N1A -5.5(10)
Ru2 N3A C2A N1A -174.8(6)
C6A N1A C2A O2A -178.9(7)
C1" N1A C2A O2A -14.1(11)
C6A N1A C2A N3A 1.3(11)
C1" N1A C2A N3A 166.0(7)
C12 C13 C14 C15 -4.4(17)
C16 C15 C14 C13 4.9(17)
C326 C325 C324 C323 2.3(15)
C325 C324 C323 C322 -1.9(16)
C321 C322 C323 C324 0.9(16)
C10 C9 C8 C7 1.3(14)
N2 C7 C8 C9 -1.6(13)
N1A C1" O1" C4" -119.3(6)
C2" C1" O1" C4" 6.0(8)
C422 C421 C426 C425 -3.8(12)
P4 C421 C426 C425 177.6(5)
C421 C426 C425 C424 3.2(11)
C423 C424 C425 C426 -1.3(13)
C135 C134 C133 C132 -2.8(12)
C131 C132 C133 C134 1.0(11)
O5" C5" C4" O1" -64.6(13)
O5" C5" C4" C3" 54.9(15)
C1" O1" C4" C5" 145.7(7)
C1" O1" C4" C3" 19.1(9)
O3" C3" C4" C5" 84.7(12)
C2" C3" C4" C5" -157.2(9)
O3" C3" C4" O1" -152.8(9)
C2" C3" C4" O1" -34.7(9)
O1" C1" C2" O2" 91.4(7)
N1A C1" C2" O2" -144.8(6)
O1" C1" C2" C3" -28.6(9)
N1A C1" C2" C3" 95.3(8)
O3" C3" C2" C1" 154.9(7)
C4" C3" C2" C1" 38.3(9)
O3" C3" C2" O2" 38.2(10)
C4" C3" C2" O2" -78.4(9)
C2' C1' O1' C4' -38.2(9)
N1 C1' O1' C4' -161.2(8)
O1' C1' C2' O2' 164.6(7)
N1 C1' C2' O2' -78.3(9)
O1' C1' C2' C3' 38.3(8)
N1 C1' C2' C3' 155.5(6)
O3' C3' C2' O2' -40.9(10)
C4' C3' C2' O2' -152.7(9)
O3' C3' C2' C1' 89.4(8)
C4' C3' C2' C1' -22.4(10)
C1' O1' C4' C3' 23.3(12)
C1' O1' C4' C5' 147.4(12)
O3' C3' C4' O1' -118.4(9)
C2' C3' C4' O1' 0.1(12)
O3' C3' C4' C5' 123.8(11)
C2' C3' C4' C5' -117.7(10)
O1' C4' C5' O5' -62.5(17)
C3' C4' C5' O5' 58.5(16)
C4S O9S C2S C1S 172.0(13)
C2S O9S C4S C3S -179.1(10)
